data_7123359
loop_
_publ_author_name
'Hooper, Reagan'
'Mason, Alexander'
'Montgomery, Maleek'
'Clinebell, Braden'
'Gaynor, Ryan'
'McMillen, Colin'
'Tapu, Daniela'

_publ_section_title
;
 A stable Cerberus tris(maloNHC) and its coinage metal complexes
;
_journal_name_full 'Chemical Communications'
_journal_paper_doi 10.1039/C9CC01892A
_journal_year 2019
_chemical_formula_sum 'C177 H177 Au3 N6 O6 P3'
_chemical_formula_weight 3168.04
_space_group_crystal_system triclinic
_space_group_IT_number 2
_space_group_name_Hall '-P 1'
_space_group_name_H-M_alt 'P -1'
_symmetry_space_group_name_Hall '-P 1'
_symmetry_space_group_name_H-M 'P -1'
_atom_sites_solution_hydrogens geom
_atom_sites_solution_primary dual
_atom_sites_solution_secondary difmap
_audit_creation_method SHELXL-2014/7
_audit_update_record
;
2019-03-01 deposited with the CCDC.    2019-04-26 downloaded from the CCDC.
;
_cell_angle_alpha 62.407(2)
_cell_angle_beta 66.748(2)
_cell_angle_gamma 60.859(2)
_cell_formula_units_Z 2
_cell_length_a 21.1658(11)
_cell_length_b 21.5918(11)
_cell_length_c 22.3912(12)
_cell_measurement_reflns_used 9634
_cell_measurement_temperature 100(2)
_cell_measurement_theta_max 26.42
_cell_measurement_theta_min 2.73
_cell_volume 7729.5(7)
_computing_cell_refinement 'Bruker SAINT'
_computing_data_collection 'Bruker APEX3'
_computing_data_reduction 'Bruker SAINT'
_computing_molecular_graphics 'Bruker SHELXTL'
_computing_publication_material 'Bruker SHELXTL'
_computing_structure_refinement 'SHELXL-2014 (Sheldrick 2014)'
_computing_structure_solution 'SHELXT-2014 (Sheldrick 2014)'
_diffrn_ambient_temperature 100(2)
_diffrn_measured_fraction_theta_full 0.996
_diffrn_measured_fraction_theta_max 0.997
_diffrn_measurement_device_type 'Bruker D8 Quest Photon 2'
_diffrn_measurement_method '\f and \w scans'
_diffrn_radiation_type MoK\a
_diffrn_radiation_wavelength 0.71073
_diffrn_reflns_av_R_equivalents 0.0524
_diffrn_reflns_av_unetI/netI 0.0311
_diffrn_reflns_Laue_measured_fraction_full 0.996
_diffrn_reflns_Laue_measured_fraction_max 0.997
_diffrn_reflns_limit_h_max 25
_diffrn_reflns_limit_h_min -25
_diffrn_reflns_limit_k_max 26
_diffrn_reflns_limit_k_min -26
_diffrn_reflns_limit_l_max 27
_diffrn_reflns_limit_l_min -27
_diffrn_reflns_number 240728
_diffrn_reflns_point_group_measured_fraction_full 0.996
_diffrn_reflns_point_group_measured_fraction_max 0.997
_diffrn_reflns_theta_full 25.242
_diffrn_reflns_theta_max 25.500
_diffrn_reflns_theta_min 2.596
_diffrn_source 'Incoatec I\mS'
_exptl_absorpt_coefficient_mu 2.929
_exptl_absorpt_correction_T_max 1.0000
_exptl_absorpt_correction_T_min 0.7903
_exptl_absorpt_correction_type multi-scan
_exptl_absorpt_process_details 'SADABS, Bruker'
_exptl_crystal_colour yellow
_exptl_crystal_density_diffrn 1.361
_exptl_crystal_description column
_exptl_crystal_F_000 3222
_exptl_crystal_size_max 0.302
_exptl_crystal_size_mid 0.069
_exptl_crystal_size_min 0.067
_refine_diff_density_max 4.765
_refine_diff_density_min -4.166
_refine_diff_density_rms 0.199
_refine_ls_extinction_method none
_refine_ls_goodness_of_fit_ref 1.172
_refine_ls_hydrogen_treatment constr
_refine_ls_matrix_type full
_refine_ls_number_parameters 1793
_refine_ls_number_reflns 28689
_refine_ls_number_restraints 193
_refine_ls_restrained_S_all 1.169
_refine_ls_R_factor_all 0.0919
_refine_ls_R_factor_gt 0.0796
_refine_ls_shift/su_max 0.001
_refine_ls_shift/su_mean 0.000
_refine_ls_structure_factor_coef Fsqd
_refine_ls_weighting_details 'w=1/[\s^2^(Fo^2^)+(0.0080P)^2^+208.5209P] where P=(Fo^2^+2Fc^2^)/3'
_refine_ls_weighting_scheme calc
_refine_ls_wR_factor_gt 0.1873
_refine_ls_wR_factor_ref 0.1959
_reflns_Friedel_coverage 0.000
_reflns_number_gt 24617
_reflns_number_total 28689
_reflns_threshold_expression 'I > 2\s(I)'
_cod_data_source_file c9cc01892a2.cif
_cod_data_source_block 12
_cod_database_code 7123359
_shelx_shelxl_version_number 2014/7
_shelx_space_group_comment
;
The symmetry employed for this shelxl refinement is uniquely defined
by the following loop, which should always be used as a source of
symmetry information in preference to the above space-group names.
They are only intended as comments.
;
_shelx_estimated_absorpt_t_min 0.472
_shelx_estimated_absorpt_t_max 0.828

loop_
_space_group_symop_operation_xyz
'x, y, z'
'-x, -y, -z'

loop_
_atom_site_label
_atom_site_type_symbol
_atom_site_fract_x
_atom_site_fract_y
_atom_site_fract_z
_atom_site_U_iso_or_equiv
_atom_site_adp_type
_atom_site_occupancy
_atom_site_site_symmetry_order
_atom_site_calc_flag
_atom_site_refinement_flags_posn
_atom_site_refinement_flags_adp
_atom_site_refinement_flags_occupancy
_atom_site_disorder_assembly
_atom_site_disorder_group
Au1 Au 0.19920(2) 0.83930(2) 0.22381(2) 0.02492(11) Uani 1 1 d . . . . .
P1 P 0.09274(15) 0.94354(15) 0.22389(14) 0.0271(6) Uani 1 1 d . . . . .
O1 O 0.3805(5) 0.5801(5) 0.3533(4) 0.061(3) Uani 1 1 d . . . . .
O2 O 0.4403(4) 0.6583(4) 0.1086(4) 0.0326(17) Uani 1 1 d . . . . .
N1 N 0.3365(4) 0.7260(4) 0.1695(4) 0.0230(18) Uani 1 1 d . . . . .
N2 N 0.3116(5) 0.6937(5) 0.2859(5) 0.033(2) Uani 1 1 d . . . . .
C1 C 0.2920(5) 0.7425(5) 0.2270(5) 0.023(2) Uani 1 1 d . . . . .
C2 C 0.3745(6) 0.6222(6) 0.2934(6) 0.036(3) Uani 1 1 d . . . . .
C3 C 0.4196(6) 0.6082(6) 0.2312(6) 0.029(2) Uani 1 1 d . . . . .
C4 C 0.4038(5) 0.6606(5) 0.1669(5) 0.024(2) Uani 1 1 d . . . . .
C5 C 0.4862(5) 0.5389(6) 0.2344(6) 0.028(2) Uani 1 1 d . . . . .
C6 C 0.5317(6) 0.5109(6) 0.2791(6) 0.029(2) Uani 1 1 d . . . . .
H6 H 0.5191 0.5363 0.3096 0.035 Uiso 1 1 calc R U . . .
C7 C 0.5958(6) 0.4459(6) 0.2797(6) 0.028(2) Uani 1 1 d . . . . .
H7 H 0.6270 0.4290 0.3095 0.033 Uiso 1 1 calc R U . . .
C8 C 0.6147(5) 0.4057(6) 0.2382(6) 0.028(2) Uani 1 1 d . . . . .
C9 C 0.5686(6) 0.4328(6) 0.1942(6) 0.030(2) Uani 1 1 d . . . . .
H9 H 0.5802 0.4056 0.1655 0.036 Uiso 1 1 calc R U . . .
C10 C 0.5060(6) 0.4986(6) 0.1912(6) 0.031(2) Uani 1 1 d . . . . .
H10 H 0.4764 0.5166 0.1596 0.037 Uiso 1 1 calc R U . . .
C11 C 0.6829(6) 0.3371(6) 0.2397(6) 0.026(2) Uani 1 1 d . . . . .
C12 C 0.6811(5) 0.2718(5) 0.2415(5) 0.024(2) Uani 1 1 d . . . . .
H12 H 0.6366 0.2721 0.2403 0.028 Uiso 1 1 calc R U . . .
C13 C 0.2653(7) 0.7100(7) 0.3486(6) 0.043(3) Uani 1 1 d . . . . .
C14 C 0.2112(7) 0.6789(9) 0.3886(6) 0.056(4) Uani 1 1 d . . . . .
C15 C 0.1652(10) 0.7015(14) 0.4456(8) 0.089(7) Uani 1 1 d . . . . .
H15 H 0.1281 0.6812 0.4746 0.107 Uiso 1 1 calc R U . . .
C16 C 0.1720(12) 0.7517(15) 0.4609(9) 0.100(8) Uani 1 1 d . . . . .
H16 H 0.1379 0.7677 0.4987 0.120 Uiso 1 1 calc R U . . .
C17 C 0.2287(11) 0.7803(11) 0.4218(9) 0.081(6) Uani 1 1 d . . . . .
H17 H 0.2348 0.8128 0.4349 0.097 Uiso 1 1 calc R U . . .
C18 C 0.2760(8) 0.7604(9) 0.3636(7) 0.060(4) Uani 1 1 d . . . . .
C19 C 0.2008(8) 0.6251(8) 0.3717(7) 0.056(4) Uani 1 1 d . . . . .
H19 H 0.2433 0.6109 0.3335 0.067 Uiso 1 1 calc R U . . .
C20 C 0.1299(9) 0.6642(11) 0.3451(10) 0.081(6) Uani 1 1 d . . . . .
H20A H 0.1315 0.7101 0.3058 0.121 Uiso 1 1 calc R U . . .
H20B H 0.1257 0.6303 0.3305 0.121 Uiso 1 1 calc R U . . .
H20C H 0.0871 0.6773 0.3820 0.121 Uiso 1 1 calc R U . . .
C21 C 0.2018(11) 0.5542(11) 0.4321(10) 0.095(7) Uani 1 1 d . . . . .
H21A H 0.1949 0.5205 0.4193 0.143 Uiso 1 1 calc R U . . .
H21B H 0.2495 0.5291 0.4456 0.143 Uiso 1 1 calc R U . . .
H21C H 0.1617 0.5665 0.4710 0.143 Uiso 1 1 calc R U . . .
C22 C 0.3381(9) 0.7882(9) 0.3200(9) 0.062(4) Uani 1 1 d . . . . .
H22 H 0.3420 0.7951 0.2715 0.075 Uiso 1 1 calc R U . . .
C23 C 0.3242(10) 0.8634(10) 0.3190(10) 0.075(5) Uani 1 1 d . . . . .
H23A H 0.3670 0.8776 0.2896 0.113 Uiso 1 1 calc R U . . .
H23B H 0.2799 0.9011 0.3007 0.113 Uiso 1 1 calc R U . . .
H23C H 0.3165 0.8609 0.3661 0.113 Uiso 1 1 calc R U . . .
C24 C 0.4117(10) 0.7306(13) 0.3371(12) 0.097(7) Uani 1 1 d . . . . .
H24A H 0.4188 0.6821 0.3373 0.145 Uiso 1 1 calc R U . . .
H24B H 0.4515 0.7471 0.3024 0.145 Uiso 1 1 calc R U . . .
H24C H 0.4126 0.7249 0.3828 0.145 Uiso 1 1 calc R U . . .
C25 C 0.3128(5) 0.7760(5) 0.1052(5) 0.024(2) Uani 1 1 d . . . . .
C26 C 0.3371(6) 0.8365(6) 0.0648(5) 0.028(2) Uani 1 1 d . . . . .
C27 C 0.3113(7) 0.8853(7) 0.0049(6) 0.039(3) Uani 1 1 d . . . . .
H27 H 0.3245 0.9282 -0.0225 0.047 Uiso 1 1 calc R U . . .
C28 C 0.2666(7) 0.8723(8) -0.0153(6) 0.046(3) Uani 1 1 d . . . . .
H28 H 0.2503 0.9062 -0.0570 0.055 Uiso 1 1 calc R U . . .
C29 C 0.2446(6) 0.8109(8) 0.0238(7) 0.043(3) Uani 1 1 d . . . . .
H29 H 0.2139 0.8030 0.0085 0.052 Uiso 1 1 calc R U . . .
C30 C 0.2682(6) 0.7603(6) 0.0861(6) 0.032(2) Uani 1 1 d . . . . .
C31 C 0.3900(7) 0.8480(7) 0.0849(6) 0.037(3) Uani 1 1 d . . . . .
H31 H 0.4022 0.8063 0.1289 0.045 Uiso 1 1 calc R U . . .
C32 C 0.3549(9) 0.9215(9) 0.0985(9) 0.061(4) Uani 1 1 d . . . . .
H32A H 0.3905 0.9271 0.1113 0.092 Uiso 1 1 calc R U . . .
H32B H 0.3405 0.9634 0.0567 0.092 Uiso 1 1 calc R U . . .
H32C H 0.3109 0.9216 0.1362 0.092 Uiso 1 1 calc R U . . .
C33 C 0.4620(8) 0.8437(10) 0.0311(8) 0.060(4) Uani 1 1 d . . . . .
H33A H 0.4947 0.8513 0.0459 0.090 Uiso 1 1 calc R U . . .
H33B H 0.4862 0.7940 0.0257 0.090 Uiso 1 1 calc R U . . .
H33C H 0.4515 0.8828 -0.0131 0.090 Uiso 1 1 calc R U . . .
C34 C 0.2480(7) 0.6920(8) 0.1276(8) 0.046(3) Uani 1 1 d . . . . .
H34 H 0.2558 0.6738 0.1751 0.055 Uiso 1 1 calc R U . . .
C35 C 0.1676(8) 0.7097(9) 0.1350(10) 0.068(5) Uani 1 1 d . . . . .
H35A H 0.1570 0.6637 0.1624 0.102 Uiso 1 1 calc R U . . .
H35B H 0.1363 0.7472 0.1583 0.102 Uiso 1 1 calc R U . . .
H35C H 0.1574 0.7299 0.0892 0.102 Uiso 1 1 calc R U . . .
C36 C 0.2972(9) 0.6286(9) 0.0988(10) 0.066(4) Uani 1 1 d . . . . .
H36A H 0.2821 0.5853 0.1273 0.098 Uiso 1 1 calc R U . . .
H36B H 0.2926 0.6453 0.0513 0.098 Uiso 1 1 calc R U . . .
H36C H 0.3488 0.6140 0.0990 0.098 Uiso 1 1 calc R U . . .
C37 C 0.0373(6) 0.9540(6) 0.1722(6) 0.032(2) Uani 1 1 d . . . . .
C38 C 0.0742(7) 0.9242(6) 0.1195(6) 0.037(3) Uani 1 1 d . . . . .
H38 H 0.1268 0.9010 0.1098 0.045 Uiso 1 1 calc R U . . .
C39 C 0.0342(8) 0.9282(8) 0.0812(7) 0.052(3) Uani 1 1 d . . . . .
H39 H 0.0592 0.9073 0.0452 0.062 Uiso 1 1 calc R U . . .
C40 C -0.0427(9) 0.9628(9) 0.0948(7) 0.059(4) Uani 1 1 d . . . . .
H40 H -0.0704 0.9647 0.0689 0.071 Uiso 1 1 calc R U . . .
C41 C -0.0778(8) 0.9939(10) 0.1457(7) 0.058(4) Uani 1 1 d . . . . .
H41 H -0.1301 1.0196 0.1538 0.069 Uiso 1 1 calc R U . . .
C42 C -0.0387(7) 0.9887(9) 0.1852(7) 0.052(4) Uani 1 1 d . . . . .
H42 H -0.0640 1.0090 0.2217 0.062 Uiso 1 1 calc R U . . .
C43 C 0.1057(6) 1.0320(6) 0.1921(5) 0.028(2) Uani 1 1 d . . . . .
C44 C 0.1681(7) 1.0303(6) 0.2001(6) 0.035(3) Uani 1 1 d . . . . .
H44 H 0.2042 0.9833 0.2196 0.042 Uiso 1 1 calc R U . . .
C45 C 0.1788(8) 1.0967(7) 0.1798(6) 0.045(3) Uani 1 1 d . . . . .
H45 H 0.2224 1.0950 0.1844 0.054 Uiso 1 1 calc R U . . .
C46 C 0.1257(8) 1.1643(7) 0.1533(6) 0.044(3) Uani 1 1 d . . . . .
H46 H 0.1320 1.2099 0.1402 0.052 Uiso 1 1 calc R U . . .
C47 C 0.0634(8) 1.1668(7) 0.1454(6) 0.047(3) Uani 1 1 d . . . . .
H47 H 0.0273 1.2140 0.1264 0.056 Uiso 1 1 calc R U . . .
C48 C 0.0527(6) 1.1016(6) 0.1649(6) 0.037(3) Uani 1 1 d . . . . .
H48 H 0.0090 1.1040 0.1597 0.044 Uiso 1 1 calc R U . . .
C49 C 0.0339(12) 0.9366(10) 0.3107(9) 0.090(3) Uani 1 1 d . U . . .
C50 C 0.0140(12) 0.8764(10) 0.3462(9) 0.094(3) Uani 1 1 d . U . . .
H50 H 0.0255 0.8416 0.3253 0.113 Uiso 1 1 calc R U . . .
C51 C -0.0252(12) 0.8667(11) 0.4164(9) 0.097(3) Uani 1 1 d . U . . .
H51 H -0.0353 0.8220 0.4431 0.116 Uiso 1 1 calc R U . . .
C52 C -0.0474(12) 0.9149(10) 0.4455(9) 0.096(3) Uani 1 1 d . U . . .
H52 H -0.0757 0.9074 0.4916 0.115 Uiso 1 1 calc R U . . .
C53 C -0.0290(12) 0.9789(11) 0.4080(9) 0.096(3) Uani 1 1 d . U . . .
H53 H -0.0442 1.0157 0.4280 0.115 Uiso 1 1 calc R U . . .
C54 C 0.0134(12) 0.9872(10) 0.3388(9) 0.093(3) Uani 1 1 d . U . . .
H54 H 0.0269 1.0300 0.3125 0.111 Uiso 1 1 calc R U . . .
Au1' Au 1.30333(2) 0.25614(3) 0.28889(2) 0.03092(12) Uani 1 1 d . . . . .
P1' P 1.41792(18) 0.2363(2) 0.29388(17) 0.0451(9) Uani 1 1 d . . . . .
O1' O 1.0518(4) 0.2147(4) 0.3872(4) 0.0315(17) Uani 1 1 d . . . . .
O2' O 1.1133(4) 0.3424(5) 0.1461(4) 0.0346(18) Uani 1 1 d . . . . .
N1' N 1.1832(5) 0.3063(5) 0.2210(4) 0.0247(18) Uani 1 1 d . . . . .
N2' N 1.1592(4) 0.2362(5) 0.3340(4) 0.0225(17) Uani 1 1 d . . . . .
C1' C 1.2038(5) 0.2679(6) 0.2799(5) 0.024(2) Uani 1 1 d . . . . .
C2' C 1.0892(6) 0.2414(6) 0.3317(5) 0.026(2) Uani 1 1 d . . . . .
C3' C 1.0743(5) 0.2747(5) 0.2642(5) 0.022(2) Uani 1 1 d . . . . .
C4' C 1.1203(6) 0.3105(6) 0.2066(5) 0.026(2) Uani 1 1 d . . . . .
C5' C 1.0094(5) 0.2726(6) 0.2567(5) 0.025(2) Uani 1 1 d . . . . .
C6' C 0.9704(6) 0.3281(6) 0.2052(6) 0.029(2) Uani 1 1 d . . . . .
H6' H 0.9873 0.3677 0.1727 0.035 Uiso 1 1 calc R U . . .
C7' C 0.9080(6) 0.3271(6) 0.2004(6) 0.033(2) Uani 1 1 d . . . . .
H7' H 0.8824 0.3664 0.1653 0.040 Uiso 1 1 calc R U . . .
C8' C 0.8820(6) 0.2702(6) 0.2453(6) 0.027(2) Uani 1 1 d . . . . .
C9' C 0.9237(6) 0.2109(6) 0.2943(5) 0.025(2) Uani 1 1 d . . . . .
H9' H 0.9089 0.1694 0.3242 0.030 Uiso 1 1 calc R U . . .
C10' C 0.9856(6) 0.2125(6) 0.2994(6) 0.028(2) Uani 1 1 d . . . . .
H10' H 1.0129 0.1717 0.3327 0.034 Uiso 1 1 calc R U . . .
C11' C 0.8127(6) 0.2707(6) 0.2429(5) 0.025(2) Uani 1 1 d . . . . .
C12' C 0.7490(6) 0.3356(6) 0.2398(6) 0.032(2) Uani 1 1 d . . . . .
H12' H 0.7508 0.3797 0.2377 0.038 Uiso 1 1 calc R U . . .
C13' C 1.1831(6) 0.1903(6) 0.3986(5) 0.026(2) Uani 1 1 d . . . . .
C14' C 1.1685(6) 0.2259(7) 0.4446(6) 0.035(3) Uani 1 1 d . . . . .
C15' C 1.1956(7) 0.1796(9) 0.5043(6) 0.045(3) Uani 1 1 d . . . . .
H15' H 1.1883 0.2010 0.5363 0.054 Uiso 1 1 calc R U . . .
C16' C 1.2326(7) 0.1035(10) 0.5181(6) 0.054(4) Uani 1 1 d . . . . .
H16' H 1.2509 0.0733 0.5592 0.064 Uiso 1 1 calc R U . . .
C17' C 1.2440(7) 0.0698(8) 0.4729(7) 0.049(3) Uani 1 1 d . . . . .
H17' H 1.2690 0.0168 0.4838 0.059 Uiso 1 1 calc R U . . .
C18' C 1.2188(6) 0.1134(7) 0.4118(6) 0.034(3) Uani 1 1 d . . . . .
C19' C 1.1263(7) 0.3090(7) 0.4307(6) 0.042(3) Uani 1 1 d . . . . .
H19' H 1.1149 0.3317 0.3840 0.051 Uiso 1 1 calc R U . . .
C20' C 1.0521(8) 0.3254(9) 0.4834(8) 0.056(4) Uani 1 1 d . . . . .
H20D H 1.0260 0.3800 0.4728 0.083 Uiso 1 1 calc R U . . .
H20E H 1.0215 0.3045 0.4809 0.083 Uiso 1 1 calc R U . . .
H20F H 1.0614 0.3021 0.5300 0.083 Uiso 1 1 calc R U . . .
C21' C 1.1702(10) 0.3489(10) 0.4298(10) 0.073(5) Uani 1 1 d . . . . .
H21D H 1.1399 0.4027 0.4206 0.109 Uiso 1 1 calc R U . . .
H21E H 1.1831 0.3270 0.4747 0.109 Uiso 1 1 calc R U . . .
H21F H 1.2156 0.3424 0.3936 0.109 Uiso 1 1 calc R U . . .
C22' C 1.2319(8) 0.0760(7) 0.3610(7) 0.044(3) Uani 1 1 d . . . . .
H22' H 1.2113 0.1177 0.3204 0.053 Uiso 1 1 calc R U . . .
C23' C 1.3131(8) 0.0368(8) 0.3335(9) 0.064(5) Uani 1 1 d . . . . .
H23D H 1.3385 0.0720 0.3139 0.096 Uiso 1 1 calc R U . . .
H23E H 1.3350 -0.0066 0.3712 0.096 Uiso 1 1 calc R U . . .
H23F H 1.3184 0.0197 0.2976 0.096 Uiso 1 1 calc R U . . .
C24' C 1.1892(9) 0.0261(11) 0.3919(10) 0.075(5) Uani 1 1 d . . . . .
H24D H 1.1370 0.0542 0.4088 0.113 Uiso 1 1 calc R U . . .
H24E H 1.1928 0.0088 0.3567 0.113 Uiso 1 1 calc R U . . .
H24F H 1.2095 -0.0175 0.4304 0.113 Uiso 1 1 calc R U . . .
C25' C 1.2306(6) 0.3469(7) 0.1637(6) 0.035(3) Uani 1 1 d . . . . .
C26' C 1.2853(6) 0.3094(7) 0.1195(5) 0.033(3) Uani 1 1 d . . . . .
C27' C 1.3349(8) 0.3447(9) 0.0690(6) 0.047(3) Uani 1 1 d . . . . .
H27' H 1.3735 0.3210 0.0373 0.057 Uiso 1 1 calc R U . . .
C28' C 1.3278(10) 0.4112(10) 0.0657(8) 0.066(5) Uani 1 1 d . . . . .
H28' H 1.3627 0.4331 0.0325 0.079 Uiso 1 1 calc R U . . .
C29' C 1.2710(11) 0.4491(11) 0.1094(10) 0.081(6) Uani 1 1 d . . . . .
H29' H 1.2669 0.4965 0.1056 0.097 Uiso 1 1 calc R U . . .
C30' C 1.2202(10) 0.4170(9) 0.1587(10) 0.073(5) Uani 1 1 d . . . . .
C31' C 1.2924(7) 0.2359(8) 0.1201(6) 0.043(3) Uani 1 1 d . . . . .
H31' H 1.2528 0.2207 0.1591 0.052 Uiso 1 1 calc R U . . .
C32' C 1.3654(9) 0.1732(10) 0.1345(10) 0.071(5) Uani 1 1 d . . . . .
H32D H 1.3727 0.1687 0.1772 0.107 Uiso 1 1 calc R U . . .
H32E H 1.3650 0.1257 0.1398 0.107 Uiso 1 1 calc R U . . .
H32F H 1.4058 0.1845 0.0961 0.107 Uiso 1 1 calc R U . . .
C33' C 1.2775(10) 0.2462(12) 0.0549(8) 0.075(5) Uani 1 1 d . . . . .
H33D H 1.2297 0.2874 0.0476 0.112 Uiso 1 1 calc R U . . .
H33E H 1.3169 0.2583 0.0155 0.112 Uiso 1 1 calc R U . . .
H33F H 1.2761 0.1995 0.0592 0.112 Uiso 1 1 calc R U . . .
C34' C 1.1637(12) 0.4510(12) 0.2137(16) 0.125(12) Uani 1 1 d D . . . .
H34' H 1.1552 0.4071 0.2546 0.150 Uiso 1 1 calc R U . . .
C35' C 1.1785(16) 0.4877(16) 0.2391(13) 0.134(11) Uani 1 1 d . . . . .
H35D H 1.2255 0.4558 0.2541 0.201 Uiso 1 1 calc R U . . .
H35E H 1.1821 0.5348 0.2029 0.201 Uiso 1 1 calc R U . . .
H35F H 1.1385 0.4989 0.2784 0.201 Uiso 1 1 calc R U . . .
C36' C 1.096(2) 0.492(2) 0.190(2) 0.195(16) Uani 1 1 d D U . . .
H36D H 1.0898 0.4620 0.1729 0.292 Uiso 1 1 calc R U . . .
H36E H 1.0548 0.5034 0.2286 0.292 Uiso 1 1 calc R U . . .
H36F H 1.0984 0.5393 0.1531 0.292 Uiso 1 1 calc R U . . .
C37' C 1.4201(8) 0.2985(10) 0.3248(7) 0.051(4) Uani 1 1 d . . . . .
C38' C 1.4783(10) 0.2816(12) 0.3506(7) 0.069(5) Uani 1 1 d . . . . .
H38' H 1.5179 0.2339 0.3543 0.083 Uiso 1 1 calc R U . . .
C39' C 1.4811(12) 0.3303(13) 0.3707(8) 0.077(6) Uani 1 1 d . . . . .
H39' H 1.5212 0.3170 0.3891 0.092 Uiso 1 1 calc R U . . .
C40' C 1.4260(11) 0.3974(11) 0.3640(7) 0.062(5) Uani 1 1 d . . . . .
H40' H 1.4285 0.4319 0.3772 0.074 Uiso 1 1 calc R U . . .
C41' C 1.3640(13) 0.4204(13) 0.3383(8) 0.090(7) Uani 1 1 d . . . . .
H41' H 1.3246 0.4680 0.3356 0.108 Uiso 1 1 calc R U . . .
C42' C 1.3644(11) 0.3677(11) 0.3170(8) 0.069(5) Uani 1 1 d . . . . .
H42' H 1.3255 0.3808 0.2971 0.082 Uiso 1 1 calc R U . . .
C43' C 1.4616(7) 0.1410(11) 0.3463(7) 0.062(5) Uani 1 1 d . . . . .
C44' C 1.5388(8) 0.1020(12) 0.3370(7) 0.072(6) Uani 1 1 d . . . . .
H44' H 1.5710 0.1275 0.3041 0.086 Uiso 1 1 calc R U . . .
C45' C 1.5682(10) 0.0268(13) 0.3753(10) 0.090(7) Uani 1 1 d . . . . .
H45' H 1.6203 0.0000 0.3675 0.108 Uiso 1 1 calc R U . . .
C46' C 1.5209(11) -0.0095(14) 0.4253(11) 0.102(8) Uani 1 1 d . . . . .
H46' H 1.5412 -0.0601 0.4541 0.122 Uiso 1 1 calc R U . . .
C47' C 1.4478(10) 0.0257(13) 0.4335(11) 0.096(7) Uani 1 1 d . . . . .
H47' H 1.4164 -0.0005 0.4668 0.116 Uiso 1 1 calc R U . . .
C48' C 1.4176(9) 0.0991(12) 0.3943(8) 0.071(5) Uani 1 1 d . . . . .
H48' H 1.3652 0.1226 0.3997 0.085 Uiso 1 1 calc R U . . .
C49' C 1.4780(7) 0.2478(9) 0.2083(7) 0.048(4) Uani 1 1 d . . . . .
C50' C 1.5038(7) 0.1940(10) 0.1792(7) 0.055(4) Uani 1 1 d . . . . .
H50' H 1.4945 0.1488 0.2058 0.066 Uiso 1 1 calc R U . . .
C51' C 1.5436(8) 0.2046(11) 0.1110(7) 0.063(5) Uani 1 1 d . . . . .
H51' H 1.5612 0.1671 0.0911 0.075 Uiso 1 1 calc R U . . .
C52' C 1.5571(8) 0.2695(11) 0.0730(8) 0.065(5) Uani 1 1 d . . . . .
H52' H 1.5842 0.2770 0.0265 0.078 Uiso 1 1 calc R U . . .
C53' C 1.5316(9) 0.3244(11) 0.1013(8) 0.066(4) Uani 1 1 d . . . . .
H53' H 1.5410 0.3695 0.0745 0.079 Uiso 1 1 calc R U . . .
C54' C 1.4918(8) 0.3132(11) 0.1701(7) 0.061(4) Uani 1 1 d . . . . .
H54' H 1.4744 0.3504 0.1902 0.073 Uiso 1 1 calc R U . . .
Au1" Au 0.76996(5) -0.28751(3) 0.21966(4) 0.0205(2) Uani 0.742(3) 1 d . . P A 1
Au1B Au 0.7316(2) -0.28815(13) 0.2592(3) 0.0669(14) Uani 0.258(3) 1 d . . P A 2
P1" P 0.7980(2) -0.39315(19) 0.19845(18) 0.0458(8) Uani 1 1 d . . . . .
O1" O 0.6873(6) 0.0006(4) 0.1456(4) 0.050(3) Uani 1 1 d . . . . .
O2" O 0.7716(5) -0.1423(4) 0.3543(4) 0.038(2) Uani 1 1 d . . . . .
N1" N 0.7666(5) -0.1949(5) 0.2885(4) 0.0258(19) Uani 1 1 d . . . . .
N2" N 0.7187(5) -0.1239(5) 0.1937(4) 0.0257(18) Uani 1 1 d . . . . .
C1" C 0.7473(6) -0.1921(6) 0.2378(5) 0.030(2) Uani 1 1 d . . . . .
C2" C 0.7134(6) -0.0536(6) 0.1915(5) 0.030(2) Uani 1 1 d . . . . .
C3" C 0.7372(6) -0.0604(6) 0.2461(5) 0.024(2) Uani 1 1 d . . . . .
C4" C 0.7570(6) -0.1293(5) 0.3009(5) 0.025(2) Uani 1 1 d . . . . .
C5" C 0.7361(6) 0.0082(5) 0.2486(5) 0.025(2) Uani 1 1 d . . . . .
C6" C 0.7783(6) 0.0026(6) 0.2873(5) 0.026(2) Uani 1 1 d . . . . .
H6" H 0.8064 -0.0458 0.3143 0.032 Uiso 1 1 calc R U . . .
C7" C 0.7796(6) 0.0659(6) 0.2868(5) 0.026(2) Uani 1 1 d . . . . .
H7" H 0.8082 0.0598 0.3143 0.031 Uiso 1 1 calc R U . . .
C8" C 0.7409(5) 0.1384(6) 0.2479(5) 0.026(2) Uani 1 1 d . . . . .
C9" C 0.6985(5) 0.1442(5) 0.2087(5) 0.023(2) Uani 1 1 d . . . . .
H9" H 0.6711 0.1927 0.1813 0.027 Uiso 1 1 calc R U . . .
C10" C 0.6959(5) 0.0815(5) 0.2091(5) 0.023(2) Uani 1 1 d . . . . .
H10" H 0.6665 0.0875 0.1824 0.028 Uiso 1 1 calc R U . . .
C11" C 0.7445(6) 0.2076(6) 0.2449(6) 0.029(2) Uani 1 1 d . U . . .
C12" C 0.8092(6) 0.2055(6) 0.2471(6) 0.026(2) Uani 1 1 d . . . . .
H12" H 0.8516 0.1600 0.2515 0.031 Uiso 1 1 calc R U . . .
C13" C 0.6934(7) -0.1185(6) 0.1377(6) 0.037(3) Uani 1 1 d . . . . .
C14" C 0.6203(8) -0.1054(7) 0.1488(8) 0.048(3) Uani 1 1 d . . . . .
C15" C 0.5993(9) -0.1050(8) 0.0942(9) 0.058(4) Uani 1 1 d . . . . .
H15" H 0.5500 -0.0986 0.0992 0.070 Uiso 1 1 calc R U . . .
C16" C 0.6502(11) -0.1135(9) 0.0371(9) 0.068(5) Uani 1 1 d . . . . .
H16" H 0.6351 -0.1127 0.0019 0.082 Uiso 1 1 calc R U . . .
C17" C 0.7217(10) -0.1234(8) 0.0253(8) 0.057(4) Uani 1 1 d . . . . .
H17" H 0.7550 -0.1289 -0.0169 0.069 Uiso 1 1 calc R U . . .
C18" C 0.7460(8) -0.1254(7) 0.0758(6) 0.045(3) Uani 1 1 d . . . . .
C19" C 0.5663(8) -0.0912(10) 0.2135(10) 0.072(5) Uani 1 1 d . . . . .
H19" H 0.5937 -0.0915 0.2412 0.086 Uiso 1 1 calc R U . . .
C20" C 0.5009(13) -0.0164(13) 0.2011(13) 0.123(10) Uani 1 1 d . . . . .
H20G H 0.4684 -0.0114 0.2455 0.184 Uiso 1 1 calc R U . . .
H20H H 0.5190 0.0249 0.1758 0.184 Uiso 1 1 calc R U . . .
H20I H 0.4730 -0.0146 0.1738 0.184 Uiso 1 1 calc R U . . .
C21" C 0.5377(13) -0.1590(15) 0.2575(13) 0.127(10) Uani 1 1 d . . . . .
H21G H 0.5024 -0.1504 0.2999 0.190 Uiso 1 1 calc R U . . .
H21H H 0.5133 -0.1619 0.2303 0.190 Uiso 1 1 calc R U . . .
H21I H 0.5800 -0.2063 0.2695 0.190 Uiso 1 1 calc R U . . .
C22" C 0.8247(9) -0.1326(9) 0.0620(8) 0.063(4) Uani 1 1 d . . . . .
H22" H 0.8298 -0.1286 0.1026 0.076 Uiso 1 1 calc R U . . .
C23" C 0.8824(12) -0.2091(11) 0.0549(10) 0.105(8) Uani 1 1 d . . . . .
H23G H 0.8710 -0.2499 0.0960 0.158 Uiso 1 1 calc R U . . .
H23H H 0.8810 -0.2135 0.0138 0.158 Uiso 1 1 calc R U . . .
H23I H 0.9320 -0.2128 0.0504 0.158 Uiso 1 1 calc R U . . .
C24" C 0.8420(10) -0.0696(10) -0.0009(9) 0.078(5) Uani 1 1 d . . . . .
H24G H 0.8934 -0.0761 -0.0081 0.117 Uiso 1 1 calc R U . . .
H24H H 0.8355 -0.0706 -0.0414 0.117 Uiso 1 1 calc R U . . .
H24I H 0.8084 -0.0212 0.0060 0.117 Uiso 1 1 calc R U . . .
C25" C 0.8042(7) -0.2676(6) 0.3351(6) 0.034(3) Uani 1 1 d . . . . .
C26" C 0.8819(7) -0.2980(7) 0.3162(7) 0.041(3) Uani 1 1 d . . . . .
C27" C 0.9167(9) -0.3680(8) 0.3616(8) 0.056(4) Uani 1 1 d . . . . .
H27" H 0.9693 -0.3901 0.3515 0.067 Uiso 1 1 calc R U . . .
C28" C 0.8786(11) -0.4054(8) 0.4191(8) 0.062(5) Uani 1 1 d . . . . .
H28" H 0.9046 -0.4531 0.4485 0.075 Uiso 1 1 calc R U . . .
C29" C 0.8026(10) -0.3753(8) 0.4355(7) 0.057(4) Uani 1 1 d . . . . .
H29" H 0.7765 -0.4029 0.4757 0.068 Uiso 1 1 calc R U . . .
C30" C 0.7634(8) -0.3049(7) 0.3942(7) 0.045(3) Uani 1 1 d . . . . .
C31" C 0.9247(8) -0.2570(9) 0.2532(9) 0.062(4) Uani 1 1 d . . . . .
H31" H 0.8881 -0.2136 0.2253 0.074 Uiso 1 1 calc R U . . .
C32" C 0.9607(11) -0.2233(11) 0.2717(13) 0.094(7) Uani 1 1 d . . . . .
H32G H 0.9885 -0.1966 0.2294 0.142 Uiso 1 1 calc R U . . .
H32H H 0.9221 -0.1879 0.2955 0.142 Uiso 1 1 calc R U . . .
H32I H 0.9945 -0.2638 0.3020 0.142 Uiso 1 1 calc R U . . .
C33" C 0.9812(10) -0.3037(13) 0.2073(10) 0.088(6) Uani 1 1 d . . . . .
H33G H 1.0072 -0.2733 0.1669 0.132 Uiso 1 1 calc R U . . .
H33H H 1.0170 -0.3482 0.2333 0.132 Uiso 1 1 calc R U . . .
H33I H 0.9557 -0.3195 0.1920 0.132 Uiso 1 1 calc R U . . .
C34" C 0.6815(9) -0.2685(10) 0.4132(8) 0.069(5) Uani 1 1 d . . . . .
H34" H 0.6655 -0.2214 0.3738 0.082 Uiso 1 1 calc R U . . .
C35" C 0.6564(10) -0.2463(11) 0.4766(9) 0.087(6) Uani 1 1 d . . . . .
H35G H 0.6022 -0.2225 0.4874 0.130 Uiso 1 1 calc R U . . .
H35H H 0.6729 -0.2913 0.5159 0.130 Uiso 1 1 calc R U . . .
H35I H 0.6780 -0.2107 0.4673 0.130 Uiso 1 1 calc R U . . .
C36" C 0.6429(14) -0.3197(16) 0.4243(11) 0.125(10) Uani 1 1 d . . . . .
H36G H 0.5891 -0.2943 0.4367 0.188 Uiso 1 1 calc R U . . .
H36H H 0.6562 -0.3297 0.3815 0.188 Uiso 1 1 calc R U . . .
H36I H 0.6592 -0.3674 0.4615 0.188 Uiso 1 1 calc R U . . .
C37" C 0.8752(8) -0.4082(8) 0.1247(7) 0.049(3) Uani 1 1 d . . . . .
C38" C 0.9458(8) -0.4648(7) 0.1300(7) 0.050(3) Uani 1 1 d . . . . .
H38" H 0.9554 -0.4986 0.1743 0.060 Uiso 1 1 calc R U . . .
C39" C 1.0004(9) -0.4723(9) 0.0732(8) 0.059(4) Uani 1 1 d . . . . .
H39" H 1.0472 -0.5120 0.0781 0.071 Uiso 1 1 calc R U . . .
C40" C 0.9891(9) -0.4234(9) 0.0090(8) 0.062(4) Uani 1 1 d . . . . .
H40" H 1.0287 -0.4282 -0.0302 0.075 Uiso 1 1 calc R U . . .
C41" C 0.9215(9) -0.3678(9) 0.0005(8) 0.060(4) Uani 1 1 d . . . . .
H41" H 0.9131 -0.3365 -0.0446 0.071 Uiso 1 1 calc R U . . .
C42" C 0.8642(9) -0.3566(9) 0.0583(7) 0.059(4) Uani 1 1 d . . . . .
H42" H 0.8186 -0.3149 0.0528 0.070 Uiso 1 1 calc R U . . .
C43" C 0.8277(9) -0.4783(8) 0.2708(7) 0.051(3) Uani 1 1 d . . . . .
C44" C 0.8669(9) -0.4787(8) 0.3070(7) 0.056(4) Uani 1 1 d . . . . .
H44" H 0.8686 -0.4327 0.3004 0.067 Uiso 1 1 calc R U . . .
C45" C 0.9046(10) -0.5458(9) 0.3538(9) 0.069(5) Uani 1 1 d . . . . .
H45" H 0.9333 -0.5459 0.3775 0.083 Uiso 1 1 calc R U . . .
C46" C 0.8993(10) -0.6129(8) 0.3652(8) 0.063(5) Uani 1 1 d . . . . .
H46" H 0.9266 -0.6594 0.3947 0.076 Uiso 1 1 calc R U . . .
C47" C 0.8555(13) -0.6105(8) 0.3340(9) 0.083(6) Uani 1 1 d . . . . .
H47" H 0.8476 -0.6547 0.3453 0.100 Uiso 1 1 calc R U . . .
C48" C 0.8210(12) -0.5436(8) 0.2846(11) 0.084(6) Uani 1 1 d . . . . .
H48" H 0.7927 -0.5439 0.2608 0.101 Uiso 1 1 calc R U . . .
C49" C 0.7232(9) -0.3903(7) 0.1756(7) 0.051(4) Uani 1 1 d . . . . .
C50" C 0.6524(9) -0.3369(10) 0.1869(8) 0.058(4) Uani 1 1 d . . . . .
H50" H 0.6422 -0.3055 0.2110 0.070 Uiso 1 1 calc R U . . .
C51" C 0.5959(10) -0.3291(12) 0.1630(10) 0.081(6) Uani 1 1 d . . . . .
H51" H 0.5481 -0.2909 0.1687 0.098 Uiso 1 1 calc R U . . .
C52" C 0.6113(10) -0.3787(11) 0.1305(7) 0.061(5) Uani 1 1 d . . . . .
H52" H 0.5735 -0.3753 0.1151 0.074 Uiso 1 1 calc R U . . .
C53" C 0.6797(12) -0.4308(11) 0.1214(10) 0.076(5) Uani 1 1 d . . . . .
H53" H 0.6894 -0.4635 0.0988 0.091 Uiso 1 1 calc R U . . .
C54" C 0.7364(11) -0.4390(9) 0.1433(9) 0.067(5) Uani 1 1 d . . . . .
H54" H 0.7839 -0.4772 0.1366 0.080 Uiso 1 1 calc R U . . .
C55 C 0.7816(12) 0.3649(14) 0.0468(12) 0.098(3) Uani 1 1 d . U . . .
H55 H 0.7381 0.4085 0.0495 0.118 Uiso 1 1 calc R U . . .
C56 C 0.7780(12) 0.2947(13) 0.0715(12) 0.095(3) Uani 1 1 d . U . . .
H56 H 0.7313 0.2898 0.0898 0.114 Uiso 1 1 calc R U . . .
C57 C 0.8436(12) 0.2307(14) 0.0696(12) 0.094(3) Uani 1 1 d . U . . .
H57 H 0.8413 0.1823 0.0875 0.112 Uiso 1 1 calc R U . . .
C58 C 0.9091(12) 0.2383(14) 0.0425(12) 0.095(3) Uani 1 1 d . U . . .
H58 H 0.9533 0.1950 0.0414 0.114 Uiso 1 1 calc R U . . .
C59 C 0.9133(13) 0.3094(13) 0.0156(12) 0.098(3) Uani 1 1 d . U . . .
H59 H 0.9599 0.3149 -0.0040 0.117 Uiso 1 1 calc R U . . .
C60 C 0.8505(12) 0.3692(14) 0.0182(12) 0.099(3) Uani 1 1 d . U . . .
H60 H 0.8535 0.4174 -0.0008 0.119 Uiso 1 1 calc R U . . .
C61 C 0.5771(14) 0.5822(19) 0.3806(12) 0.153(5) Uani 1 1 d D U . . .
H61 H 0.5570 0.6241 0.3433 0.183 Uiso 1 1 calc R U . . .
C62 C 0.6449(15) 0.5264(16) 0.3708(13) 0.153(5) Uani 1 1 d D U . . .
H62 H 0.6712 0.5277 0.3249 0.184 Uiso 1 1 calc R U . . .
C63 C 0.6764(15) 0.4686(18) 0.4245(10) 0.153(5) Uani 1 1 d D U . . .
H63 H 0.7230 0.4302 0.4157 0.184 Uiso 1 1 calc R U . . .
C64 C 0.6403(14) 0.4667(18) 0.4909(12) 0.153(5) Uani 1 1 d D U . . .
H64 H 0.6627 0.4280 0.5283 0.184 Uiso 1 1 calc R U . . .
C65 C 0.5716(14) 0.5206(16) 0.5034(13) 0.153(5) Uani 1 1 d D U . . .
H65 H 0.5464 0.5214 0.5490 0.183 Uiso 1 1 calc R U . . .
C66 C 0.5404(15) 0.5734(19) 0.4481(10) 0.153(5) Uani 1 1 d D U . . .
H66 H 0.4901 0.6060 0.4571 0.184 Uiso 1 1 calc R U . . .
C67 C 0.6432(17) 0.146(2) 0.4461(15) 0.080(5) Uani 0.5 1 d D U P . .
H67 H 0.6410 0.1150 0.4279 0.096 Uiso 0.5 1 calc R U P . .
C68 C 0.700(2) 0.1700(18) 0.4241(17) 0.080(5) Uani 0.5 1 d D U P . .
H68 H 0.7459 0.1410 0.4016 0.096 Uiso 0.5 1 calc R U P . .
C69 C 0.6999(18) 0.2306(17) 0.4300(16) 0.080(5) Uani 0.5 1 d D U P . .
H69 H 0.7388 0.2493 0.4075 0.096 Uiso 0.5 1 calc R U P . .
C70 C 0.6354(16) 0.260(2) 0.4733(15) 0.080(5) Uani 0.5 1 d D U P . .
H70 H 0.6246 0.3086 0.4733 0.096 Uiso 0.5 1 calc R U P . .
C71 C 0.585(2) 0.2263(17) 0.5165(16) 0.080(5) Uani 0.5 1 d D U P . .
H71 H 0.5507 0.2394 0.5556 0.096 Uiso 0.5 1 calc R U P . .
C72 C 0.5896(19) 0.1715(18) 0.4981(15) 0.080(5) Uani 0.5 1 d D U P . .
H72 H 0.5528 0.1499 0.5231 0.096 Uiso 0.5 1 calc R U P . .

loop_
_atom_site_aniso_label
_atom_site_aniso_U_11
_atom_site_aniso_U_22
_atom_site_aniso_U_33
_atom_site_aniso_U_23
_atom_site_aniso_U_13
_atom_site_aniso_U_12
Au1 0.0218(2) 0.01721(19) 0.0274(2) -0.00635(15) 0.00103(15) -0.00735(15)
P1 0.0227(13) 0.0208(13) 0.0287(14) -0.0075(11) 0.0024(11) -0.0084(11)
O1 0.047(6) 0.045(6) 0.029(5) 0.005(4) -0.002(4) 0.005(4)
O2 0.030(4) 0.027(4) 0.033(4) -0.012(3) -0.002(3) -0.008(3)
N1 0.017(4) 0.018(4) 0.029(5) -0.010(4) 0.001(3) -0.006(3)
N2 0.020(4) 0.029(5) 0.026(5) -0.003(4) 0.001(4) -0.004(4)
C1 0.017(5) 0.015(5) 0.025(5) -0.005(4) 0.002(4) -0.004(4)
C2 0.028(6) 0.023(5) 0.032(6) 0.001(5) -0.002(5) -0.005(5)
C3 0.020(5) 0.023(5) 0.035(6) -0.006(5) -0.002(4) -0.008(4)
C4 0.022(5) 0.016(5) 0.029(5) -0.009(4) -0.001(4) -0.005(4)
C5 0.019(5) 0.019(5) 0.039(6) -0.007(4) -0.002(4) -0.007(4)
C6 0.026(5) 0.024(5) 0.038(6) -0.012(5) -0.003(5) -0.011(4)
C7 0.024(5) 0.023(5) 0.037(6) -0.007(5) -0.009(4) -0.011(4)
C8 0.019(5) 0.021(5) 0.043(6) -0.014(5) -0.003(4) -0.008(4)
C9 0.031(6) 0.020(5) 0.039(6) -0.010(5) -0.007(5) -0.010(4)
C10 0.027(5) 0.025(5) 0.042(6) -0.009(5) -0.011(5) -0.011(5)
C11 0.025(5) 0.019(5) 0.035(6) -0.012(4) -0.005(4) -0.008(4)
C12 0.022(5) 0.022(5) 0.031(5) -0.011(4) -0.005(4) -0.009(4)
C13 0.039(7) 0.040(7) 0.027(6) -0.010(5) -0.004(5) -0.003(6)
C14 0.038(7) 0.067(10) 0.022(6) -0.005(6) 0.005(5) -0.009(7)
C15 0.065(12) 0.14(2) 0.036(9) -0.033(11) 0.017(8) -0.038(12)
C16 0.084(14) 0.15(2) 0.045(10) -0.051(13) 0.020(10) -0.034(14)
C17 0.085(13) 0.092(14) 0.047(9) -0.038(10) -0.011(9) -0.009(11)
C18 0.050(9) 0.059(9) 0.034(7) -0.011(7) -0.006(6) -0.001(7)
C19 0.049(8) 0.046(8) 0.045(8) -0.001(7) 0.003(6) -0.021(7)
C20 0.049(9) 0.080(13) 0.075(12) -0.002(10) -0.005(8) -0.026(9)
C21 0.074(12) 0.078(13) 0.075(13) 0.024(10) -0.009(10) -0.039(11)
C22 0.063(10) 0.057(9) 0.063(10) -0.032(8) -0.016(8) -0.007(8)
C23 0.076(12) 0.081(13) 0.082(13) -0.038(10) -0.029(10) -0.020(10)
C24 0.061(12) 0.102(16) 0.109(17) -0.027(14) -0.023(11) -0.021(11)
C25 0.023(5) 0.018(5) 0.026(5) -0.009(4) -0.004(4) -0.004(4)
C26 0.029(5) 0.023(5) 0.022(5) -0.010(4) 0.005(4) -0.008(4)
C27 0.040(7) 0.029(6) 0.029(6) -0.008(5) -0.006(5) -0.002(5)
C28 0.035(7) 0.053(8) 0.027(6) -0.013(6) -0.004(5) -0.004(6)
C29 0.027(6) 0.063(9) 0.043(7) -0.034(7) -0.006(5) -0.005(6)
C30 0.025(5) 0.033(6) 0.034(6) -0.020(5) 0.002(5) -0.007(5)
C31 0.042(7) 0.032(6) 0.036(6) -0.006(5) -0.001(5) -0.023(5)
C32 0.062(10) 0.054(9) 0.072(10) -0.033(8) 0.002(8) -0.026(8)
C33 0.045(8) 0.094(12) 0.062(9) -0.048(9) 0.017(7) -0.042(8)
C34 0.039(7) 0.050(8) 0.062(9) -0.031(7) -0.006(6) -0.019(6)
C35 0.043(8) 0.050(9) 0.122(15) -0.047(10) 0.002(9) -0.025(7)
C36 0.058(9) 0.049(9) 0.097(13) -0.040(9) -0.012(9) -0.014(7)
C37 0.032(6) 0.024(5) 0.029(6) -0.007(5) 0.000(5) -0.009(5)
C38 0.038(6) 0.029(6) 0.038(7) -0.010(5) -0.003(5) -0.012(5)
C39 0.060(9) 0.047(8) 0.042(7) -0.018(6) -0.010(7) -0.014(7)
C40 0.064(10) 0.077(11) 0.040(8) -0.007(7) -0.013(7) -0.041(9)
C41 0.039(8) 0.081(11) 0.045(8) -0.021(8) -0.003(6) -0.022(7)
C42 0.030(7) 0.066(9) 0.045(8) -0.015(7) -0.009(6) -0.010(6)
C43 0.034(6) 0.021(5) 0.024(5) -0.010(4) -0.001(4) -0.008(4)
C44 0.044(7) 0.027(6) 0.029(6) -0.001(5) -0.008(5) -0.018(5)
C45 0.061(8) 0.037(7) 0.038(7) -0.007(6) -0.007(6) -0.026(6)
C46 0.065(9) 0.035(7) 0.031(6) -0.012(5) 0.002(6) -0.027(6)
C47 0.051(8) 0.023(6) 0.034(7) -0.005(5) 0.000(6) -0.002(6)
C48 0.030(6) 0.029(6) 0.030(6) -0.006(5) 0.002(5) -0.006(5)
C49 0.115(6) 0.063(5) 0.054(4) -0.023(4) 0.046(4) -0.052(5)
C50 0.116(6) 0.065(5) 0.056(5) -0.021(4) 0.047(4) -0.051(5)
C51 0.117(6) 0.066(5) 0.057(5) -0.019(4) 0.047(4) -0.051(5)
C52 0.117(6) 0.067(5) 0.056(5) -0.020(4) 0.046(4) -0.051(5)
C53 0.118(6) 0.067(5) 0.055(5) -0.021(4) 0.046(4) -0.050(5)
C54 0.117(6) 0.065(5) 0.054(5) -0.023(4) 0.046(4) -0.051(5)
Au1' 0.0243(2) 0.0506(3) 0.0320(2) -0.0260(2) 0.00245(16) -0.01961(19)
P1' 0.0315(16) 0.088(3) 0.0367(17) -0.0392(18) 0.0074(13) -0.0320(18)
O1' 0.031(4) 0.040(4) 0.025(4) -0.008(3) 0.001(3) -0.023(4)
O2' 0.034(4) 0.043(5) 0.023(4) -0.001(3) -0.010(3) -0.019(4)
N1' 0.026(4) 0.028(5) 0.026(5) -0.012(4) 0.000(4) -0.017(4)
N2' 0.024(4) 0.027(4) 0.024(4) -0.007(4) -0.005(3) -0.016(4)
C1' 0.025(5) 0.030(5) 0.030(5) -0.020(5) -0.007(4) -0.010(4)
C2' 0.021(5) 0.029(5) 0.031(6) -0.011(5) -0.004(4) -0.011(4)
C3' 0.027(5) 0.019(5) 0.023(5) -0.009(4) -0.004(4) -0.011(4)
C4' 0.028(5) 0.025(5) 0.030(6) -0.008(4) -0.012(4) -0.010(4)
C5' 0.019(5) 0.023(5) 0.033(6) -0.011(4) -0.003(4) -0.008(4)
C6' 0.024(5) 0.023(5) 0.039(6) -0.006(5) -0.010(5) -0.009(4)
C7' 0.027(6) 0.026(6) 0.043(7) -0.008(5) -0.014(5) -0.007(5)
C8' 0.027(5) 0.022(5) 0.034(6) -0.008(4) -0.007(4) -0.010(4)
C9' 0.025(5) 0.024(5) 0.031(5) -0.010(4) -0.001(4) -0.015(4)
C10' 0.028(5) 0.023(5) 0.034(6) -0.005(4) -0.011(5) -0.011(4)
C11' 0.027(5) 0.024(5) 0.031(6) -0.013(4) -0.008(4) -0.009(4)
C12' 0.031(6) 0.027(6) 0.038(6) -0.010(5) -0.012(5) -0.008(5)
C13' 0.024(5) 0.035(6) 0.023(5) -0.012(4) -0.001(4) -0.014(4)
C14' 0.036(6) 0.053(7) 0.028(6) -0.019(5) 0.000(5) -0.024(6)
C15' 0.044(7) 0.069(10) 0.029(6) -0.018(6) -0.007(5) -0.026(7)
C16' 0.043(8) 0.087(12) 0.019(6) -0.002(7) -0.010(5) -0.029(8)
C17' 0.036(7) 0.049(8) 0.041(7) -0.003(6) -0.014(6) -0.008(6)
C18' 0.037(6) 0.036(6) 0.027(6) -0.011(5) -0.004(5) -0.013(5)
C19' 0.057(8) 0.050(8) 0.031(6) -0.027(6) 0.004(6) -0.027(6)
C20' 0.045(8) 0.060(9) 0.060(9) -0.030(8) 0.006(7) -0.024(7)
C21' 0.075(11) 0.083(12) 0.087(12) -0.055(10) 0.025(9) -0.057(10)
C22' 0.053(8) 0.034(7) 0.045(7) -0.021(6) -0.010(6) -0.009(6)
C23' 0.057(9) 0.047(8) 0.077(11) -0.018(8) 0.019(8) -0.040(7)
C24' 0.060(10) 0.091(13) 0.093(13) -0.066(12) 0.015(9) -0.034(10)
C25' 0.026(6) 0.037(6) 0.029(6) 0.005(5) 0.001(5) -0.024(5)
C26' 0.038(6) 0.048(7) 0.019(5) 0.000(5) -0.006(5) -0.032(6)
C27' 0.048(8) 0.078(10) 0.024(6) -0.009(6) 0.003(5) -0.045(8)
C28' 0.082(12) 0.081(12) 0.052(9) 0.004(8) -0.008(8) -0.072(10)
C29' 0.087(13) 0.076(12) 0.088(13) -0.024(10) 0.013(11) -0.065(11)
C30' 0.074(11) 0.041(8) 0.091(13) 0.000(8) -0.008(10) -0.040(8)
C31' 0.043(7) 0.061(8) 0.028(6) -0.024(6) 0.012(5) -0.028(6)
C32' 0.052(9) 0.069(11) 0.092(13) -0.046(10) 0.010(9) -0.025(8)
C33' 0.088(12) 0.127(16) 0.051(9) -0.049(10) 0.011(9) -0.072(12)
C34' 0.085(15) 0.065(13) 0.20(3) -0.069(16) 0.058(17) -0.054(12)
C35' 0.15(2) 0.12(2) 0.095(18) -0.042(16) -0.057(17) 0.012(18)
C36' 0.198(19) 0.202(19) 0.197(19) -0.079(11) -0.047(10) -0.071(11)
C37' 0.051(8) 0.080(11) 0.038(7) -0.030(7) 0.012(6) -0.042(8)
C38' 0.086(11) 0.141(16) 0.027(7) -0.024(8) 0.006(7) -0.094(12)
C39' 0.107(15) 0.123(18) 0.041(9) -0.014(10) -0.009(9) -0.090(15)
C40' 0.108(14) 0.090(13) 0.030(7) -0.015(8) -0.001(8) -0.084(12)
C41' 0.142(19) 0.111(16) 0.042(9) -0.036(10) 0.027(11) -0.091(15)
C42' 0.105(14) 0.087(13) 0.050(9) -0.014(9) -0.005(9) -0.079(12)
C43' 0.032(7) 0.123(14) 0.028(7) -0.041(8) -0.002(5) -0.016(8)
C44' 0.032(7) 0.140(17) 0.032(7) -0.029(9) 0.006(6) -0.033(9)
C45' 0.042(9) 0.129(18) 0.062(11) -0.026(12) -0.023(9) -0.001(10)
C46' 0.060(12) 0.123(19) 0.074(13) -0.017(13) -0.022(10) -0.009(12)
C47' 0.056(11) 0.100(16) 0.090(15) -0.005(12) -0.037(11) -0.008(11)
C48' 0.039(8) 0.112(15) 0.054(9) -0.021(10) -0.005(7) -0.033(9)
C49' 0.027(6) 0.091(11) 0.044(7) -0.039(8) 0.000(5) -0.026(7)
C50' 0.039(7) 0.087(11) 0.038(7) -0.033(8) -0.010(6) -0.010(7)
C51' 0.044(8) 0.104(14) 0.037(8) -0.040(9) -0.005(6) -0.013(9)
C52' 0.033(7) 0.109(14) 0.040(8) -0.041(9) 0.003(6) -0.011(8)
C53' 0.060(10) 0.092(13) 0.049(9) -0.022(9) 0.004(7) -0.045(9)
C54' 0.048(8) 0.107(14) 0.045(8) -0.043(9) 0.007(7) -0.037(9)
Au1" 0.0313(5) 0.0129(3) 0.0187(4) -0.0028(2) -0.0095(3) -0.0086(2)
Au1B 0.061(2) 0.0352(12) 0.124(4) -0.0336(15) -0.024(3) -0.0235(12)
P1" 0.072(2) 0.0325(17) 0.0407(18) -0.0085(14) -0.0237(17) -0.0195(17)
O1" 0.105(8) 0.022(4) 0.033(5) 0.000(4) -0.038(5) -0.022(5)
O2" 0.071(6) 0.021(4) 0.029(4) -0.002(3) -0.024(4) -0.019(4)
N1" 0.035(5) 0.015(4) 0.027(5) -0.003(3) -0.009(4) -0.011(4)
N2" 0.035(5) 0.024(4) 0.025(4) -0.011(4) -0.007(4) -0.013(4)
C1" 0.031(6) 0.034(6) 0.013(5) 0.002(4) -0.010(4) -0.009(5)
C2" 0.033(6) 0.033(6) 0.019(5) -0.004(5) 0.001(4) -0.020(5)
C3" 0.035(6) 0.028(5) 0.017(5) 0.001(4) -0.001(4) -0.029(5)
C4" 0.038(6) 0.014(5) 0.027(5) -0.002(4) -0.010(5) -0.014(4)
C5" 0.036(6) 0.018(5) 0.025(5) -0.011(4) -0.006(4) -0.010(4)
C6" 0.033(6) 0.018(5) 0.028(5) -0.005(4) -0.007(4) -0.011(4)
C7" 0.026(5) 0.027(5) 0.025(5) -0.011(4) -0.004(4) -0.009(4)
C8" 0.017(5) 0.026(5) 0.020(5) -0.005(4) 0.005(4) -0.006(4)
C9" 0.026(5) 0.014(5) 0.027(5) -0.006(4) -0.003(4) -0.010(4)
C10" 0.026(5) 0.021(5) 0.020(5) -0.003(4) -0.004(4) -0.011(4)
C11" 0.025(4) 0.027(4) 0.030(4) 0.005(3) -0.004(3) -0.020(3)
C12" 0.028(5) 0.018(5) 0.036(6) -0.018(4) -0.007(4) -0.003(4)
C13" 0.059(8) 0.015(5) 0.042(7) -0.001(5) -0.030(6) -0.011(5)
C14" 0.059(9) 0.029(6) 0.063(9) 0.000(6) -0.036(7) -0.019(6)
C15" 0.059(9) 0.053(9) 0.069(10) -0.009(8) -0.030(8) -0.024(7)
C16" 0.100(14) 0.058(10) 0.063(11) -0.018(8) -0.039(10) -0.027(10)
C17" 0.096(13) 0.042(8) 0.046(8) -0.015(6) -0.030(8) -0.023(8)
C18" 0.077(10) 0.032(6) 0.031(6) -0.013(5) -0.021(6) -0.016(6)
C19" 0.034(8) 0.071(11) 0.085(12) -0.001(9) -0.030(8) -0.012(7)
C20" 0.095(17) 0.086(16) 0.113(19) -0.019(14) -0.007(14) -0.005(13)
C21" 0.094(17) 0.12(2) 0.112(19) -0.009(16) 0.014(14) -0.061(16)
C22" 0.073(11) 0.064(10) 0.046(8) -0.037(8) -0.018(8) 0.001(8)
C23" 0.113(17) 0.068(13) 0.062(12) -0.012(10) -0.031(12) 0.018(12)
C24" 0.065(11) 0.071(12) 0.062(11) -0.024(9) 0.003(9) -0.011(9)
C25" 0.051(7) 0.020(5) 0.036(6) -0.003(5) -0.024(6) -0.012(5)
C26" 0.054(8) 0.030(6) 0.044(7) -0.009(5) -0.027(6) -0.010(6)
C27" 0.061(9) 0.037(7) 0.060(9) -0.017(7) -0.034(8) 0.005(7)
C28" 0.104(14) 0.024(7) 0.059(10) 0.002(6) -0.053(10) -0.010(8)
C29" 0.100(13) 0.033(7) 0.043(8) 0.002(6) -0.033(8) -0.029(8)
C30" 0.069(9) 0.036(7) 0.037(7) 0.005(6) -0.024(6) -0.031(7)
C31" 0.038(8) 0.056(9) 0.071(10) -0.013(8) -0.021(7) -0.004(7)
C32" 0.063(12) 0.068(12) 0.15(2) -0.043(13) -0.025(13) -0.012(10)
C33" 0.060(11) 0.132(19) 0.071(12) -0.054(13) -0.003(9) -0.026(12)
C34" 0.073(11) 0.068(11) 0.041(8) 0.023(8) -0.015(8) -0.046(9)
C35" 0.057(10) 0.072(12) 0.070(12) 0.001(10) 0.009(9) -0.022(9)
C36" 0.13(2) 0.18(3) 0.081(15) 0.021(16) -0.028(14) -0.12(2)
C37" 0.064(9) 0.042(7) 0.042(7) -0.011(6) -0.020(7) -0.018(7)
C38" 0.061(9) 0.035(7) 0.043(7) -0.007(6) -0.010(7) -0.017(6)
C39" 0.065(10) 0.057(9) 0.052(9) -0.017(7) -0.010(8) -0.022(8)
C40" 0.067(10) 0.056(9) 0.047(9) -0.014(7) -0.012(8) -0.014(8)
C41" 0.074(11) 0.061(10) 0.041(8) -0.013(7) -0.020(7) -0.022(8)
C42" 0.063(10) 0.064(10) 0.037(7) -0.006(7) -0.019(7) -0.019(8)
C43" 0.070(10) 0.037(7) 0.046(8) -0.007(6) -0.018(7) -0.022(7)
C44" 0.081(11) 0.042(8) 0.048(8) -0.011(7) -0.028(8) -0.018(7)
C45" 0.089(13) 0.058(10) 0.061(10) -0.008(8) -0.033(9) -0.027(9)
C46" 0.087(12) 0.034(7) 0.040(8) -0.012(6) -0.017(8) 0.000(7)
C47" 0.16(2) 0.029(8) 0.061(10) -0.008(7) -0.048(12) -0.025(10)
C48" 0.140(18) 0.032(8) 0.106(15) -0.012(9) -0.069(14) -0.028(10)
C49" 0.077(10) 0.034(7) 0.054(8) -0.003(6) -0.018(7) -0.037(7)
C50" 0.070(10) 0.073(11) 0.056(9) -0.024(8) -0.011(8) -0.046(9)
C51" 0.052(10) 0.104(15) 0.086(13) -0.031(12) -0.013(9) -0.031(10)
C52" 0.069(11) 0.110(14) 0.034(7) -0.020(8) 0.007(7) -0.072(11)
C53" 0.102(15) 0.080(13) 0.073(12) -0.004(10) -0.031(11) -0.065(12)
C54" 0.096(13) 0.053(9) 0.080(11) -0.020(8) -0.036(10) -0.038(9)
C55 0.083(6) 0.105(7) 0.109(7) -0.029(6) -0.016(5) -0.048(5)
C56 0.082(6) 0.105(7) 0.107(7) -0.030(6) -0.017(5) -0.049(5)
C57 0.081(6) 0.104(7) 0.106(7) -0.030(6) -0.018(5) -0.049(5)
C58 0.082(6) 0.104(7) 0.108(7) -0.030(6) -0.018(5) -0.049(5)
C59 0.082(6) 0.105(7) 0.110(7) -0.029(6) -0.016(5) -0.048(5)
C60 0.083(6) 0.105(7) 0.111(7) -0.029(6) -0.016(5) -0.048(5)
C61 0.114(8) 0.218(13) 0.081(7) -0.031(8) -0.026(7) -0.044(8)
C62 0.114(8) 0.218(13) 0.081(7) -0.030(8) -0.026(7) -0.044(8)
C63 0.114(8) 0.218(13) 0.080(7) -0.030(8) -0.026(7) -0.044(8)
C64 0.114(8) 0.218(13) 0.081(7) -0.030(8) -0.026(7) -0.044(8)
C65 0.114(8) 0.218(13) 0.081(7) -0.030(8) -0.026(7) -0.044(8)
C66 0.114(8) 0.218(13) 0.081(7) -0.030(8) -0.026(7) -0.044(8)
C67 0.095(10) 0.076(9) 0.050(8) -0.013(7) -0.037(7) -0.011(8)
C68 0.096(10) 0.076(9) 0.050(8) -0.013(7) -0.036(7) -0.011(8)
C69 0.095(10) 0.077(9) 0.050(8) -0.013(7) -0.036(7) -0.011(8)
C70 0.095(10) 0.077(10) 0.051(8) -0.013(7) -0.036(7) -0.012(8)
C71 0.095(10) 0.077(10) 0.051(8) -0.013(7) -0.037(7) -0.012(8)
C72 0.095(10) 0.076(9) 0.051(8) -0.013(7) -0.037(7) -0.011(8)

loop_
_atom_type_symbol
_atom_type_description
_atom_type_scat_dispersion_real
_atom_type_scat_dispersion_imag
_atom_type_scat_source
C C 0.0033 0.0016 'International Tables Vol C Tables 4.2.6.8 and 6.1.1.4'
H H 0.0000 0.0000 'International Tables Vol C Tables 4.2.6.8 and 6.1.1.4'
N N 0.0061 0.0033 'International Tables Vol C Tables 4.2.6.8 and 6.1.1.4'
O O 0.0106 0.0060 'International Tables Vol C Tables 4.2.6.8 and 6.1.1.4'
P P 0.1023 0.0942 'International Tables Vol C Tables 4.2.6.8 and 6.1.1.4'
Au Au -2.0133 8.8022 'International Tables Vol C Tables 4.2.6.8 and 6.1.1.4'

loop_
_geom_angle_atom_site_label_1
_geom_angle_atom_site_label_2
_geom_angle_atom_site_label_3
_geom_angle
C1 Au1 P1 177.3(3)
C43 P1 C37 107.9(5)
C43 P1 C49 104.9(7)
C37 P1 C49 105.9(9)
C43 P1 Au1 115.3(4)
C37 P1 Au1 110.2(4)
C49 P1 Au1 112.0(7)
C1 N1 C4 125.7(9)
C1 N1 C25 117.3(8)
C4 N1 C25 116.9(8)
C1 N2 C13 118.0(9)
C1 N2 C2 125.1(9)
C13 N2 C2 116.8(9)
N2 C1 N1 116.6(9)
N2 C1 Au1 121.3(7)
N1 C1 Au1 122.1(7)
O1 C2 C3 128.1(10)
O1 C2 N2 116.2(10)
C3 C2 N2 115.7(9)
C4 C3 C2 121.3(9)
C4 C3 C5 119.7(10)
C2 C3 C5 118.9(10)
O2 C4 C3 128.5(9)
O2 C4 N1 116.1(9)
C3 C4 N1 115.4(9)
C6 C5 C10 117.7(9)
C6 C5 C3 122.1(10)
C10 C5 C3 120.2(10)
C5 C6 C7 120.9(10)
C5 C6 H6 119.5
C7 C6 H6 119.5
C8 C7 C6 121.5(10)
C8 C7 H7 119.3
C6 C7 H7 119.3
C7 C8 C9 117.8(9)
C7 C8 C11 120.4(10)
C9 C8 C11 121.7(10)
C10 C9 C8 121.6(10)
C10 C9 H9 119.2
C8 C9 H9 119.2
C9 C10 C5 120.5(10)
C9 C10 H10 119.7
C5 C10 H10 119.7
C12' C11 C12 119.0(9)
C12' C11 C8 121.1(9)
C12 C11 C8 119.9(9)
C11" C12 C11 119.4(9)
C11" C12 H12 120.3
C11 C12 H12 120.3
C14 C13 C18 123.8(13)
C14 C13 N2 119.5(13)
C18 C13 N2 116.6(12)
C13 C14 C15 116.2(17)
C13 C14 C19 123.0(12)
C15 C14 C19 120.8(16)
C16 C15 C14 122.1(19)
C16 C15 H15 119.0
C14 C15 H15 119.0
C15 C16 C17 121.1(17)
C15 C16 H16 119.4
C17 C16 H16 119.4
C18 C17 C16 119(2)
C18 C17 H17 120.3
C16 C17 H17 120.3
C17 C18 C13 117.2(16)
C17 C18 C22 122.2(18)
C13 C18 C22 120.5(13)
C21 C19 C14 111.7(15)
C21 C19 C20 112.1(14)
C14 C19 C20 109.9(14)
C21 C19 H19 107.7
C14 C19 H19 107.7
C20 C19 H19 107.7
C19 C20 H20A 109.5
C19 C20 H20B 109.5
H20A C20 H20B 109.5
C19 C20 H20C 109.5
H20A C20 H20C 109.5
H20B C20 H20C 109.5
C19 C21 H21A 109.5
C19 C21 H21B 109.5
H21A C21 H21B 109.5
C19 C21 H21C 109.5
H21A C21 H21C 109.5
H21B C21 H21C 109.5
C23 C22 C18 114.4(14)
C23 C22 C24 111.9(16)
C18 C22 C24 112.1(15)
C23 C22 H22 105.9
C18 C22 H22 105.9
C24 C22 H22 105.9
C22 C23 H23A 109.5
C22 C23 H23B 109.5
H23A C23 H23B 109.5
C22 C23 H23C 109.5
H23A C23 H23C 109.5
H23B C23 H23C 109.5
C22 C24 H24A 109.5
C22 C24 H24B 109.5
H24A C24 H24B 109.5
C22 C24 H24C 109.5
H24A C24 H24C 109.5
H24B C24 H24C 109.5
C30 C25 C26 123.9(10)
C30 C25 N1 117.9(9)
C26 C25 N1 118.3(9)
C27 C26 C25 117.2(11)
C27 C26 C31 120.8(10)
C25 C26 C31 122.0(10)
C28 C27 C26 120.6(12)
C28 C27 H27 119.7
C26 C27 H27 119.7
C27 C28 C29 121.9(12)
C27 C28 H28 119.0
C29 C28 H28 119.0
C28 C29 C30 119.6(12)
C28 C29 H29 120.2
C30 C29 H29 120.2
C25 C30 C29 116.7(11)
C25 C30 C34 122.5(11)
C29 C30 C34 120.7(11)
C26 C31 C32 111.6(11)
C26 C31 C33 111.9(10)
C32 C31 C33 110.4(11)
C26 C31 H31 107.6
C32 C31 H31 107.6
C33 C31 H31 107.6
C31 C32 H32A 109.5
C31 C32 H32B 109.5
H32A C32 H32B 109.5
C31 C32 H32C 109.5
H32A C32 H32C 109.5
H32B C32 H32C 109.5
C31 C33 H33A 109.5
C31 C33 H33B 109.5
H33A C33 H33B 109.5
C31 C33 H33C 109.5
H33A C33 H33C 109.5
H33B C33 H33C 109.5
C30 C34 C35 112.4(12)
C30 C34 C36 112.1(12)
C35 C34 C36 110.4(12)
C30 C34 H34 107.2
C35 C34 H34 107.2
C36 C34 H34 107.2
C34 C35 H35A 109.5
C34 C35 H35B 109.5
H35A C35 H35B 109.5
C34 C35 H35C 109.5
H35A C35 H35C 109.5
H35B C35 H35C 109.5
C34 C36 H36A 109.5
C34 C36 H36B 109.5
H36A C36 H36B 109.5
C34 C36 H36C 109.5
H36A C36 H36C 109.5
H36B C36 H36C 109.5
C42 C37 C38 120.1(12)
C42 C37 P1 122.3(10)
C38 C37 P1 117.6(9)
C39 C38 C37 119.3(12)
C39 C38 H38 120.3
C37 C38 H38 120.3
C38 C39 C40 120.6(13)
C38 C39 H39 119.7
C40 C39 H39 119.7
C41 C40 C39 119.1(14)
C41 C40 H40 120.5
C39 C40 H40 120.5
C40 C41 C42 120.9(14)
C40 C41 H41 119.6
C42 C41 H41 119.6
C41 C42 C37 120.0(14)
C41 C42 H42 120.0
C37 C42 H42 120.0
C44 C43 C48 118.8(11)
C44 C43 P1 118.6(8)
C48 C43 P1 122.5(9)
C43 C44 C45 120.8(11)
C43 C44 H44 119.6
C45 C44 H44 119.6
C46 C45 C44 119.2(13)
C46 C45 H45 120.4
C44 C45 H45 120.4
C45 C46 C47 120.5(12)
C45 C46 H46 119.8
C47 C46 H46 119.8
C46 C47 C48 120.7(12)
C46 C47 H47 119.6
C48 C47 H47 119.6
C47 C48 C43 120.0(12)
C47 C48 H48 120.0
C43 C48 H48 120.0
C54 C49 C50 120.6(16)
C54 C49 P1 121.6(13)
C50 C49 P1 117.8(14)
C49 C50 C51 117.8(19)
C49 C50 H50 121.1
C51 C50 H50 121.1
C52 C51 C50 123.7(17)
C52 C51 H51 118.2
C50 C51 H51 118.2
C51 C52 C53 118.6(16)
C51 C52 H52 120.7
C53 C52 H52 120.7
C52 C53 C54 118.0(18)
C52 C53 H53 121.0
C54 C53 H53 121.0
C49 C54 C53 121.1(17)
C49 C54 H54 119.4
C53 C54 H54 119.4
C1' Au1' P1' 175.2(3)
C43' P1' C37' 108.1(7)
C43' P1' C49' 106.0(7)
C37' P1' C49' 105.9(6)
C43' P1' Au1' 110.7(5)
C37' P1' Au1' 115.7(5)
C49' P1' Au1' 109.8(4)
C1' N1' C4' 125.5(9)
C1' N1' C25' 116.6(9)
C4' N1' C25' 117.9(9)
C1' N2' C13' 118.7(8)
C1' N2' C2' 124.3(8)
C13' N2' C2' 117.0(8)
N1' C1' N2' 118.2(9)
N1' C1' Au1' 120.8(7)
N2' C1' Au1' 121.0(7)
O1' C2' C3' 128.6(9)
O1' C2' N2' 116.1(9)
C3' C2' N2' 115.2(9)
C4' C3' C2' 120.5(9)
C4' C3' C5' 121.3(9)
C2' C3' C5' 118.2(9)
O2' C4' C3' 127.4(9)
O2' C4' N1' 117.2(9)
C3' C4' N1' 115.4(9)
C6' C5' C10' 116.4(9)
C6' C5' C3' 122.3(9)
C10' C5' C3' 121.2(9)
C7' C6' C5' 121.8(10)
C7' C6' H6' 119.1
C5' C6' H6' 119.1
C6' C7' C8' 121.5(10)
C6' C7' H7' 119.3
C8' C7' H7' 119.3
C7' C8' C9' 117.5(9)
C7' C8' C11' 121.9(10)
C9' C8' C11' 120.6(9)
C10' C9' C8' 120.8(10)
C10' C9' H9' 119.6
C8' C9' H9' 119.6
C9' C10' C5' 121.8(10)
C9' C10' H10' 119.1
C5' C10' H10' 119.1
C12' C11' C12" 119.0(10)
C12' C11' C8' 119.7(9)
C12" C11' C8' 121.2(9)
C11 C12' C11' 121.1(10)
C11 C12' H12' 119.4
C11' C12' H12' 119.4
C18' C13' C14' 123.9(10)
C18' C13' N2' 117.4(9)
C14' C13' N2' 118.7(10)
C15' C14' C13' 116.2(12)
C15' C14' C19' 121.0(11)
C13' C14' C19' 122.9(11)
C16' C15' C14' 121.3(12)
C16' C15' H15' 119.4
C14' C15' H15' 119.4
C15' C16' C17' 121.2(12)
C15' C16' H16' 119.4
C17' C16' H16' 119.4
C16' C17' C18' 120.2(13)
C16' C17' H17' 119.9
C18' C17' H17' 119.9
C13' C18' C17' 117.2(11)
C13' C18' C22' 122.4(10)
C17' C18' C22' 120.4(12)
C14' C19' C21' 113.3(12)
C14' C19' C20' 111.7(11)
C21' C19' C20' 108.9(11)
C14' C19' H19' 107.6
C21' C19' H19' 107.6
C20' C19' H19' 107.6
C19' C20' H20D 109.5
C19' C20' H20E 109.5
H20D C20' H20E 109.5
C19' C20' H20F 109.5
H20D C20' H20F 109.5
H20E C20' H20F 109.5
C19' C21' H21D 109.5
C19' C21' H21E 109.5
H21D C21' H21E 109.5
C19' C21' H21F 109.5
H21D C21' H21F 109.5
H21E C21' H21F 109.5
C24' C22' C23' 112.8(11)
C24' C22' C18' 111.1(11)
C23' C22' C18' 112.8(12)
C24' C22' H22' 106.5
C23' C22' H22' 106.5
C18' C22' H22' 106.5
C22' C23' H23D 109.5
C22' C23' H23E 109.5
H23D C23' H23E 109.5
C22' C23' H23F 109.5
H23D C23' H23F 109.5
H23E C23' H23F 109.5
C22' C24' H24D 109.5
C22' C24' H24E 109.5
H24D C24' H24E 109.5
C22' C24' H24F 109.5
H24D C24' H24F 109.5
H24E C24' H24F 109.5
C30' C25' C26' 123.5(11)
C30' C25' N1' 119.8(12)
C26' C25' N1' 116.6(10)
C25' C26' C27' 116.8(11)
C25' C26' C31' 123.9(10)
C27' C26' C31' 119.3(11)
C28' C27' C26' 120.3(14)
C28' C27' H27' 119.8
C26' C27' H27' 119.8
C27' C28' C29' 122.0(13)
C27' C28' H28' 119.0
C29' C28' H28' 119.0
C28' C29' C30' 119.4(16)
C28' C29' H29' 120.3
C30' C29' H29' 120.3
C25' C30' C29' 117.8(17)
C25' C30' C34' 120.2(14)
C29' C30' C34' 121.1(16)
C32' C31' C33' 112.4(13)
C32' C31' C26' 112.6(11)
C33' C31' C26' 111.2(12)
C32' C31' H31' 106.7
C33' C31' H31' 106.7
C26' C31' H31' 106.7
C31' C32' H32D 109.5
C31' C32' H32E 109.5
H32D C32' H32E 109.5
C31' C32' H32F 109.5
H32D C32' H32F 109.5
H32E C32' H32F 109.5
C31' C33' H33D 109.5
C31' C33' H33E 109.5
H33D C33' H33E 109.5
C31' C33' H33F 109.5
H33D C33' H33F 109.5
H33E C33' H33F 109.5
C35' C34' C36' 114(2)
C35' C34' C30' 122(2)
C36' C34' C30' 105(3)
C35' C34' H34' 104.6
C36' C34' H34' 104.6
C30' C34' H34' 104.6
C34' C35' H35D 109.5
C34' C35' H35E 109.5
H35D C35' H35E 109.5
C34' C35' H35F 109.5
H35D C35' H35F 109.5
H35E C35' H35F 109.5
C34' C36' H36D 109.5
C34' C36' H36E 109.5
H36D C36' H36E 109.5
C34' C36' H36F 109.5
H36D C36' H36F 109.5
H36E C36' H36F 109.5
C42' C37' C38' 119.2(16)
C42' C37' P1' 117.7(12)
C38' C37' P1' 122.9(14)
C39' C38' C37' 122(2)
C39' C38' H38' 118.8
C37' C38' H38' 118.8
C40' C39' C38' 118.1(18)
C40' C39' H39' 120.9
C38' C39' H39' 120.9
C39' C40' C41' 124.0(16)
C39' C40' H40' 118.0
C41' C40' H40' 118.0
C40' C41' C42' 116(2)
C40' C41' H41' 122.2
C42' C41' H41' 122.2
C37' C42' C41' 120.6(18)
C37' C42' H42' 119.7
C41' C42' H42' 119.7
C48' C43' C44' 116.7(17)
C48' C43' P1' 119.2(11)
C44' C43' P1' 123.7(13)
C45' C44' C43' 120.4(17)
C45' C44' H44' 119.8
C43' C44' H44' 119.8
C44' C45' C46' 119.5(16)
C44' C45' H45' 120.2
C46' C45' H45' 120.2
C47' C46' C45' 121(2)
C47' C46' H46' 119.6
C45' C46' H46' 119.6
C46' C47' C48' 121(2)
C46' C47' H47' 119.7
C48' C47' H47' 119.7
C47' C48' C43' 121.8(16)
C47' C48' H48' 119.1
C43' C48' H48' 119.1
C50' C49' C54' 119.8(13)
C50' C49' P1' 119.3(12)
C54' C49' P1' 120.5(11)
C49' C50' C51' 120.9(17)
C49' C50' H50' 119.6
C51' C50' H50' 119.6
C52' C51' C50' 119.3(16)
C52' C51' H51' 120.3
C50' C51' H51' 120.3
C51' C52' C53' 120.7(14)
C51' C52' H52' 119.7
C53' C52' H52' 119.7
C52' C53' C54' 119.6(17)
C52' C53' H53' 120.2
C54' C53' H53' 120.2
C49' C54' C53' 119.6(16)
C49' C54' H54' 120.2
C53' C54' H54' 120.2
C1" Au1" P1" 178.5(3)
C1" Au1B P1" 132.9(4)
C49" P1" C43" 110.5(6)
C49" P1" C37" 102.7(7)
C43" P1" C37" 104.2(7)
C49" P1" Au1" 113.3(5)
C43" P1" Au1" 111.5(5)
C37" P1" Au1" 114.0(5)
C49" P1" Au1B 104.1(5)
C43" P1" Au1B 100.8(5)
C37" P1" Au1B 133.7(5)
C1" N1" C25" 119.3(9)
C1" N1" C4" 125.5(9)
C25" N1" C4" 115.1(8)
C1" N2" C2" 126.9(9)
C1" N2" C13" 117.6(9)
C2" N2" C13" 115.5(8)
N1" C1" N2" 116.1(10)
N1" C1" Au1B 112.6(7)
N2" C1" Au1B 127.3(8)
N1" C1" Au1" 123.1(7)
N2" C1" Au1" 120.5(7)
O1" C2" C3" 131.2(11)
O1" C2" N2" 114.6(10)
C3" C2" N2" 114.1(9)
C4" C3" C2" 121.6(9)
C4" C3" C5" 119.0(9)
C2" C3" C5" 119.2(9)
O2" C4" C3" 129.2(9)
O2" C4" N1" 116.2(8)
C3" C4" N1" 114.3(9)
C6" C5" C10" 117.0(9)
C6" C5" C3" 121.4(9)
C10" C5" C3" 121.5(9)
C7" C6" C5" 121.0(9)
C7" C6" H6" 119.5
C5" C6" H6" 119.5
C6" C7" C8" 122.9(10)
C6" C7" H7" 118.6
C8" C7" H7" 118.6
C7" C8" C9" 116.2(10)
C7" C8" C11" 123.2(10)
C9" C8" C11" 120.6(9)
C10" C9" C8" 121.7(9)
C10" C9" H9" 119.1
C8" C9" H9" 119.1
C9" C10" C5" 121.2(9)
C9" C10" H10" 119.4
C5" C10" H10" 119.4
C12" C11" C12 121.5(10)
C12" C11" C8" 120.0(10)
C12 C11" C8" 118.5(9)
C11" C12" C11' 119.8(10)
C11" C12" H12" 120.1
C11' C12" H12" 120.1
C14" C13" C18" 124.2(12)
C14" C13" N2" 117.9(12)
C18" C13" N2" 117.8(11)
C13" C14" C15" 115.7(14)
C13" C14" C19" 120.9(12)
C15" C14" C19" 123.4(13)
C16" C15" C14" 118.9(15)
C16" C15" H15" 120.5
C14" C15" H15" 120.5
C15" C16" C17" 124.9(15)
C15" C16" H16" 117.5
C17" C16" H16" 117.5
C16" C17" C18" 119.3(16)
C16" C17" H17" 120.3
C18" C17" H17" 120.3
C17" C18" C13" 116.7(14)
C17" C18" C22" 119.9(13)
C13" C18" C22" 123.4(11)
C14" C19" C20" 114.4(15)
C14" C19" C21" 108.6(17)
C20" C19" C21" 110.2(17)
C14" C19" H19" 107.8
C20" C19" H19" 107.8
C21" C19" H19" 107.8
C19" C20" H20G 109.5
C19" C20" H20H 109.5
H20G C20" H20H 109.5
C19" C20" H20I 109.5
H20G C20" H20I 109.5
H20H C20" H20I 109.5
C19" C21" H21G 109.5
C19" C21" H21H 109.5
H21G C21" H21H 109.5
C19" C21" H21I 109.5
H21G C21" H21I 109.5
H21H C21" H21I 109.5
C24" C22" C18" 111.8(13)
C24" C22" C23" 109.8(14)
C18" C22" C23" 112.7(16)
C24" C22" H22" 107.4
C18" C22" H22" 107.4
C23" C22" H22" 107.4
C22" C23" H23G 109.5
C22" C23" H23H 109.5
H23G C23" H23H 109.5
C22" C23" H23I 109.5
H23G C23" H23I 109.5
H23H C23" H23I 109.5
C22" C24" H24G 109.5
C22" C24" H24H 109.5
H24G C24" H24H 109.5
C22" C24" H24I 109.5
H24G C24" H24I 109.5
H24H C24" H24I 109.5
C30" C25" C26" 122.9(11)
C30" C25" N1" 120.2(11)
C26" C25" N1" 116.8(10)
C27" C26" C25" 115.8(13)
C27" C26" C31" 122.0(13)
C25" C26" C31" 122.2(11)
C28" C27" C26" 122.6(15)
C28" C27" H27" 118.7
C26" C27" H27" 118.7
C27" C28" C29" 120.5(13)
C27" C28" H28" 119.8
C29" C28" H28" 119.8
C28" C29" C30" 120.9(14)
C28" C29" H29" 119.6
C30" C29" H29" 119.6
C29" C30" C25" 117.3(14)
C29" C30" C34" 122.1(13)
C25" C30" C34" 120.5(11)
C26" C31" C33" 113.9(15)
C26" C31" C32" 111.0(15)
C33" C31" C32" 111.4(15)
C26" C31" H31" 106.7
C33" C31" H31" 106.7
C32" C31" H31" 106.7
C31" C32" H32G 109.5
C31" C32" H32H 109.5
H32G C32" H32H 109.5
C31" C32" H32I 109.5
H32G C32" H32I 109.5
H32H C32" H32I 109.5
C31" C33" H33G 109.5
C31" C33" H33H 109.5
H33G C33" H33H 109.5
C31" C33" H33I 109.5
H33G C33" H33I 109.5
H33H C33" H33I 109.5
C30" C34" C35" 112.0(14)
C30" C34" C36" 111.3(17)
C35" C34" C36" 110.6(15)
C30" C34" H34" 107.6
C35" C34" H34" 107.6
C36" C34" H34" 107.6
C34" C35" H35G 109.5
C34" C35" H35H 109.5
H35G C35" H35H 109.5
C34" C35" H35I 109.5
H35G C35" H35I 109.5
H35H C35" H35I 109.5
C34" C36" H36G 109.5
C34" C36" H36H 109.5
H36G C36" H36H 109.5
C34" C36" H36I 109.5
H36G C36" H36I 109.5
H36H C36" H36I 109.5
C38" C37" C42" 117.8(14)
C38" C37" P1" 124.4(10)
C42" C37" P1" 117.7(11)
C39" C38" C37" 121.2(14)
C39" C38" H38" 119.4
C37" C38" H38" 119.4
C38" C39" C40" 120.9(16)
C38" C39" H39" 119.6
C40" C39" H39" 119.6
C41" C40" C39" 120.5(16)
C41" C40" H40" 119.8
C39" C40" H40" 119.8
C40" C41" C42" 120.2(14)
C40" C41" H41" 119.9
C42" C41" H41" 119.9
C41" C42" C37" 119.1(14)
C41" C42" H42" 120.4
C37" C42" H42" 120.4
C48" C43" C44" 118.9(14)
C48" C43" P1" 123.4(12)
C44" C43" P1" 117.2(11)
C43" C44" C45" 121.0(15)
C43" C44" H44" 119.5
C45" C44" H44" 119.5
C44" C45" C46" 119.0(16)
C44" C45" H45" 120.5
C46" C45" H45" 120.5
C47" C46" C45" 119.2(14)
C47" C46" H46" 120.4
C45" C46" H46" 120.4
C46" C47" C48" 121.1(16)
C46" C47" H47" 119.5
C48" C47" H47" 119.5
C43" C48" C47" 120.5(17)
C43" C48" H48" 119.8
C47" C48" H48" 119.8
C50" C49" C54" 119.1(14)
C50" C49" P1" 119.9(11)
C54" C49" P1" 120.9(13)
C49" C50" C51" 120.4(16)
C49" C50" H50" 119.8
C51" C50" H50" 119.8
C50" C51" C52" 118.8(17)
C50" C51" H51" 120.6
C52" C51" H51" 120.6
C53" C52" C51" 119.6(16)
C53" C52" H52" 120.2
C51" C52" H52" 120.2
C52" C53" C54" 122.8(19)
C52" C53" H53" 118.6
C54" C53" H53" 118.6
C53" C54" C49" 119.2(18)
C53" C54" H54" 120.4
C49" C54" H54" 120.4
C60 C55 C56 117(2)
C60 C55 H55 121.3
C56 C55 H55 121.3
C55 C56 C57 120(2)
C55 C56 H56 120.0
C57 C56 H56 120.0
C58 C57 C56 120(2)
C58 C57 H57 120.2
C56 C57 H57 120.2
C57 C58 C59 121(2)
C57 C58 H58 119.6
C59 C58 H58 119.6
C60 C59 C58 118(2)
C60 C59 H59 120.8
C58 C59 H59 120.8
C59 C60 C55 124(2)
C59 C60 H60 118.2
C55 C60 H60 118.2
C66 C61 C62 115(3)
C66 C61 H61 122.4
C62 C61 H61 122.4
C61 C62 C63 123(3)
C61 C62 H62 118.7
C63 C62 H62 118.7
C64 C63 C62 120(3)
C64 C63 H63 120.2
C62 C63 H63 120.2
C63 C64 C65 120(3)
C63 C64 H64 120.1
C65 C64 H64 120.1
C66 C65 C64 118(3)
C66 C65 H65 121.1
C64 C65 H65 121.1
C61 C66 C65 124(3)
C61 C66 H66 117.9
C65 C66 H66 117.9
C68 C67 C72 111(4)
C68 C67 H67 124.4
C72 C67 H67 124.4
C67 C68 C69 129(4)
C67 C68 H68 115.5
C69 C68 H68 115.5
C68 C69 C70 110(4)
C68 C69 H69 124.8
C70 C69 H69 124.8
C69 C70 C71 125(4)
C69 C70 H70 117.3
C71 C70 H70 117.3
C72 C71 C70 114(4)
C72 C71 H71 123.0
C70 C71 H71 123.0
C71 C72 C67 125(4)
C71 C72 H72 117.6
C67 C72 H72 117.6

loop_
_geom_bond_atom_site_label_1
_geom_bond_atom_site_label_2
_geom_bond_distance
Au1 C1 2.050(9)
Au1 P1 2.281(3)
P1 C43 1.825(11)
P1 C37 1.828(12)
P1 C49 1.830(15)
O1 C2 1.238(14)
O2 C4 1.236(12)
N1 C1 1.346(13)
N1 C4 1.442(12)
N1 C25 1.447(13)
N2 C1 1.319(13)
N2 C13 1.447(15)
N2 C2 1.456(14)
C2 C3 1.414(16)
C3 C4 1.404(15)
C3 C5 1.470(14)
C5 C6 1.388(15)
C5 C10 1.404(16)
C6 C7 1.397(14)
C6 H6 0.9500
C7 C8 1.375(15)
C7 H7 0.9500
C8 C9 1.391(15)
C8 C11 1.480(14)
C9 C10 1.388(15)
C9 H9 0.9500
C10 H10 0.9500
C11 C12' 1.383(15)
C11 C12 1.411(13)
C12 C11" 1.378(15)
C12 H12 0.9500
C13 C14 1.39(2)
C13 C18 1.41(2)
C14 C15 1.40(2)
C14 C19 1.51(2)
C15 C16 1.36(3)
C15 H15 0.9500
C16 C17 1.41(3)
C16 H16 0.9500
C17 C18 1.40(2)
C17 H17 0.9500
C18 C22 1.50(2)
C19 C21 1.50(2)
C19 C20 1.52(2)
C19 H19 1.0000
C20 H20A 0.9800
C20 H20B 0.9800
C20 H20C 0.9800
C21 H21A 0.9800
C21 H21B 0.9800
C21 H21C 0.9800
C22 C23 1.49(2)
C22 C24 1.50(2)
C22 H22 1.0000
C23 H23A 0.9800
C23 H23B 0.9800
C23 H23C 0.9800
C24 H24A 0.9800
C24 H24B 0.9800
C24 H24C 0.9800
C25 C30 1.395(15)
C25 C26 1.409(14)
C26 C27 1.385(16)
C26 C31 1.511(16)
C27 C28 1.374(19)
C27 H27 0.9500
C28 C29 1.40(2)
C28 H28 0.9500
C29 C30 1.414(17)
C29 H29 0.9500
C30 C34 1.501(17)
C31 C32 1.512(18)
C31 C33 1.516(17)
C31 H31 1.0000
C32 H32A 0.9800
C32 H32B 0.9800
C32 H32C 0.9800
C33 H33A 0.9800
C33 H33B 0.9800
C33 H33C 0.9800
C34 C35 1.505(18)
C34 C36 1.510(19)
C34 H34 1.0000
C35 H35A 0.9800
C35 H35B 0.9800
C35 H35C 0.9800
C36 H36A 0.9800
C36 H36B 0.9800
C36 H36C 0.9800
C37 C42 1.374(17)
C37 C38 1.380(16)
C38 C39 1.375(19)
C38 H38 0.9500
C39 C40 1.39(2)
C39 H39 0.9500
C40 C41 1.36(2)
C40 H40 0.9500
C41 C42 1.37(2)
C41 H41 0.9500
C42 H42 0.9500
C43 C44 1.381(16)
C43 C48 1.392(15)
C44 C45 1.395(16)
C44 H44 0.9500
C45 C46 1.369(19)
C45 H45 0.9500
C46 C47 1.37(2)
C46 H46 0.9500
C47 C48 1.375(18)
C47 H47 0.9500
C48 H48 0.9500
C49 C54 1.32(3)
C49 C50 1.34(2)
C50 C51 1.43(2)
C50 H50 0.9500
C51 C52 1.28(3)
C51 H51 0.9500
C52 C53 1.40(2)
C52 H52 0.9500
C53 C54 1.43(2)
C53 H53 0.9500
C54 H54 0.9500
Au1' C1' 2.077(10)
Au1' P1' 2.288(3)
P1' C43' 1.798(18)
P1' C37' 1.798(15)
P1' C49' 1.815(13)
O1' C2' 1.227(12)
O2' C4' 1.234(12)
N1' C1' 1.305(13)
N1' C4' 1.443(13)
N1' C25' 1.490(12)
N2' C1' 1.336(13)
N2' C13' 1.447(13)
N2' C2' 1.450(12)
C2' C3' 1.431(14)
C3' C4' 1.423(14)
C3' C5' 1.473(14)
C5' C6' 1.399(15)
C5' C10' 1.400(14)
C6' C7' 1.377(15)
C6' H6' 0.9500
C7' C8' 1.379(15)
C7' H7' 0.9500
C8' C9' 1.409(15)
C8' C11' 1.484(14)
C9' C10' 1.376(14)
C9' H9' 0.9500
C10' H10' 0.9500
C11' C12' 1.390(15)
C11' C12" 1.402(14)
C12' H12' 0.9500
C13' C18' 1.384(16)
C13' C14' 1.412(15)
C14' C15' 1.388(17)
C14' C19' 1.502(18)
C15' C16' 1.37(2)
C15' H15' 0.9500
C16' C17' 1.39(2)
C16' H16' 0.9500
C17' C18' 1.392(17)
C17' H17' 0.9500
C18' C22' 1.551(16)
C19' C21' 1.534(18)
C19' C20' 1.539(17)
C19' H19' 1.0000
C20' H20D 0.9800
C20' H20E 0.9800
C20' H20F 0.9800
C21' H21D 0.9800
C21' H21E 0.9800
C21' H21F 0.9800
C22' C24' 1.49(2)
C22' C23' 1.509(19)
C22' H22' 1.0000
C23' H23D 0.9800
C23' H23E 0.9800
C23' H23F 0.9800
C24' H24D 0.9800
C24' H24E 0.9800
C24' H24F 0.9800
C25' C30' 1.37(2)
C25' C26' 1.379(17)
C26' C27' 1.417(15)
C26' C31' 1.512(17)
C27' C28' 1.34(2)
C27' H27' 0.9500
C28' C29' 1.39(3)
C28' H28' 0.9500
C29' C30' 1.39(2)
C29' H29' 0.9500
C30' C34' 1.52(3)
C31' C32' 1.51(2)
C31' C33' 1.510(19)
C31' H31' 1.0000
C32' H32D 0.9800
C32' H32E 0.9800
C32' H32F 0.9800
C33' H33D 0.9800
C33' H33E 0.9800
C33' H33F 0.9800
C34' C35' 1.36(3)
C34' C36' 1.420(18)
C34' H34' 1.0000
C35' H35D 0.9800
C35' H35E 0.9800
C35' H35F 0.9800
C36' H36D 0.9800
C36' H36E 0.9800
C36' H36F 0.9800
C37' C42' 1.36(2)
C37' C38' 1.38(2)
C38' C39' 1.36(2)
C38' H38' 0.9500
C39' C40' 1.33(3)
C39' H39' 0.9500
C40' C41' 1.41(3)
C40' H40' 0.9500
C41' C42' 1.42(2)
C41' H41' 0.9500
C42' H42' 0.9500
C43' C48' 1.40(2)
C43' C44' 1.407(19)
C44' C45' 1.38(3)
C44' H44' 0.9500
C45' C46' 1.39(3)
C45' H45' 0.9500
C46' C47' 1.33(2)
C46' H46' 0.9500
C47' C48' 1.36(3)
C47' H47' 0.9500
C48' H48' 0.9500
C49' C50' 1.37(2)
C49' C54' 1.38(2)
C50' C51' 1.394(19)
C50' H50' 0.9500
C51' C52' 1.36(2)
C51' H51' 0.9500
C52' C53' 1.38(2)
C52' H52' 0.9500
C53' C54' 1.40(2)
C53' H53' 0.9500
C54' H54' 0.9500
Au1" C1" 2.073(12)
Au1" P1" 2.290(3)
Au1B C1" 2.065(12)
Au1B P1" 2.686(5)
P1" C49" 1.815(15)
P1" C43" 1.821(14)
P1" C37" 1.831(15)
O1" C2" 1.199(13)
O2" C4" 1.225(12)
N1" C1" 1.318(13)
N1" C25" 1.452(13)
N1" C4" 1.470(12)
N2" C1" 1.329(13)
N2" C2" 1.446(14)
N2" C13" 1.486(14)
C2" C3" 1.420(14)
C3" C4" 1.414(14)
C3" C5" 1.497(13)
C5" C6" 1.404(14)
C5" C10" 1.412(14)
C6" C7" 1.375(14)
C6" H6" 0.9500
C7" C8" 1.390(14)
C7" H7" 0.9500
C8" C9" 1.415(15)
C8" C11" 1.503(15)
C9" C10" 1.378(14)
C9" H9" 0.9500
C10" H10" 0.9500
C11" C12" 1.368(14)
C12" H12" 0.9500
C13" C14" 1.368(18)
C13" C18" 1.412(18)
C14" C15" 1.45(2)
C14" C19" 1.50(2)
C15" C16" 1.33(2)
C15" H15" 0.9500
C16" C17" 1.35(2)
C16" H16" 0.9500
C17" C18" 1.391(18)
C17" H17" 0.9500
C18" C22" 1.51(2)
C19" C20" 1.52(2)
C19" C21" 1.59(3)
C19" H19" 1.0000
C20" H20G 0.9800
C20" H20H 0.9800
C20" H20I 0.9800
C21" H21G 0.9800
C21" H21H 0.9800
C21" H21I 0.9800
C22" C24" 1.51(2)
C22" C23" 1.54(2)
C22" H22" 1.0000
C23" H23G 0.9800
C23" H23H 0.9800
C23" H23I 0.9800
C24" H24G 0.9800
C24" H24H 0.9800
C24" H24I 0.9800
C25" C30" 1.391(17)
C25" C26" 1.404(18)
C26" C27" 1.394(17)
C26" C31" 1.49(2)
C27" C28" 1.35(2)
C27" H27" 0.9500
C28" C29" 1.37(2)
C28" H28" 0.9500
C29" C30" 1.389(18)
C29" H29" 0.9500
C30" C34" 1.48(2)
C31" C33" 1.52(2)
C31" C32" 1.53(2)
C31" H31" 1.0000
C32" H32G 0.9800
C32" H32H 0.9800
C32" H32I 0.9800
C33" H33G 0.9800
C33" H33H 0.9800
C33" H33I 0.9800
C34" C35" 1.52(3)
C34" C36" 1.55(3)
C34" H34" 1.0000
C35" H35G 0.9800
C35" H35H 0.9800
C35" H35I 0.9800
C36" H36G 0.9800
C36" H36H 0.9800
C36" H36I 0.9800
C37" C38" 1.403(19)
C37" C42" 1.410(19)
C38" C39" 1.35(2)
C38" H38" 0.9500
C39" C40" 1.36(2)
C39" H39" 0.9500
C40" C41" 1.36(2)
C40" H40" 0.9500
C41" C42" 1.40(2)
C41" H41" 0.9500
C42" H42" 0.9500
C43" C48" 1.36(2)
C43" C44" 1.37(2)
C44" C45" 1.40(2)
C44" H44" 0.9500
C45" C46" 1.40(2)
C45" H45" 0.9500
C46" C47" 1.33(2)
C46" H46" 0.9500
C47" C48" 1.40(2)
C47" H47" 0.9500
C48" H48" 0.9500
C49" C50" 1.39(2)
C49" C54" 1.40(2)
C50" C51" 1.40(2)
C50" H50" 0.9500
C51" C52" 1.41(3)
C51" H51" 0.9500
C52" C53" 1.34(3)
C52" H52" 0.9500
C53" C54" 1.37(2)
C53" H53" 0.9500
C54" H54" 0.9500
C55 C60 1.37(3)
C55 C56 1.38(3)
C55 H55 0.9500
C56 C57 1.41(3)
C56 H56 0.9500
C57 C58 1.33(3)
C57 H57 0.9500
C58 C59 1.40(3)
C58 H58 0.9500
C59 C60 1.33(3)
C59 H59 0.9500
C60 H60 0.9500
C61 C66 1.369(12)
C61 C62 1.369(13)
C61 H61 0.9500
C62 C63 1.371(13)
C62 H62 0.9500
C63 C64 1.369(13)
C63 H63 0.9500
C64 C65 1.371(13)
C64 H64 0.9500
C65 C66 1.369(12)
C65 H65 0.9500
C66 H66 0.9500
C67 C68 1.370(10)
C67 C72 1.377(10)
C67 H67 0.9500
C68 C69 1.374(10)
C68 H68 0.9500
C69 C70 1.376(10)
C69 H69 0.9500
C70 C71 1.379(10)
C70 H70 0.9500
C71 C72 1.375(10)
C71 H71 0.9500
C72 H72 0.9500
